data_7208359
loop_
_publ_author_name
'Takahashi, Kiyonori'
'Hoshino, Norihisa'
'Kubo, Kazuya'
'Nakamura, Takayoshi'
'Akutagawa, Tomoyuki'

_publ_section_title
;
 Cation--anion packing and molecular motion in
 (m-fluoroanilinium)(dibenzo[18]crown-6)[Ni(mnt)2]&#x2212;(CH3CN)0.25
 crystals
;
_journal_issue 16
_journal_name_full CrystEngComm
_journal_page_first 5235
_journal_paper_doi 10.1039/c2ce25493j
_journal_volume 14
_journal_year 2012
_chemical_formula_moiety 'C34.50 H31.70 F N5.25 Ni O6 S4'
_chemical_formula_sum 'C34.5 H31.7 F N5.25 Ni O6 S4'
_chemical_formula_weight 821.80
_space_group_IT_number 19
_symmetry_cell_setting orthorhombic
_symmetry_Int_Tables_number 19
_symmetry_space_group_name_Hall 'P 2ac 2ab'
_symmetry_space_group_name_H-M 'P 21 21 21'
_atom_sites_solution_hydrogens geom
_atom_sites_solution_primary direct
_atom_sites_solution_secondary difmap
_cell_angle_alpha 90.0000
_cell_angle_beta 90.0000
_cell_angle_gamma 90.0000
_cell_formula_units_Z 8
_cell_length_a 14.3036(7)
_cell_length_b 21.7219(10)
_cell_length_c 25.5475(11)
_cell_measurement_reflns_used 63687
_cell_measurement_temperature 100
_cell_measurement_theta_max 27.43
_cell_measurement_theta_min 3.00
_cell_volume 7937.6(6)
_computing_cell_refinement 'RAPID AUTO'
_computing_data_collection 'RAPID AUTO (Rigaku, ????)'
_computing_data_reduction 'RAPID AUTO'
_computing_molecular_graphics 'CrystalStructure 4.0'
_computing_publication_material 'CrystalStructure 4.0 (Rigaku, 2010)'
_computing_structure_refinement 'CRYSTALS (Carruthers, et al., 1999)'
_computing_structure_solution 'SIR2002 (Burla, et al., 2003)'
_diffrn_ambient_temperature 100
_diffrn_detector_area_resol_mean 10.000
_diffrn_measured_fraction_theta_full 0.995
_diffrn_measured_fraction_theta_max 0.995
_diffrn_measurement_device_type 'Rigaku R-AXIS RAPID'
_diffrn_measurement_method \w
_diffrn_radiation_type 'Mo K\a'
_diffrn_radiation_wavelength 0.71075
_diffrn_reflns_av_R_equivalents 0.0753
_diffrn_reflns_limit_h_max 18
_diffrn_reflns_limit_h_min -18
_diffrn_reflns_limit_k_max 28
_diffrn_reflns_limit_k_min -28
_diffrn_reflns_limit_l_max 31
_diffrn_reflns_limit_l_min -33
_diffrn_reflns_number 114715
_diffrn_reflns_theta_full 27.45
_diffrn_reflns_theta_max 27.45
_diffrn_standards_number 0
_exptl_absorpt_coefficient_mu 0.752
_exptl_absorpt_correction_T_max 0.928
_exptl_absorpt_correction_T_min 0.603
_exptl_absorpt_correction_type multi-scan
_exptl_absorpt_process_details 'ABSCOR (Rigaku, 1995)'
_exptl_crystal_colour black
_exptl_crystal_density_diffrn 1.375
_exptl_crystal_density_method 'not measured'
_exptl_crystal_description needle
_exptl_crystal_F_000 3395.60
_exptl_crystal_size_max 0.400
_exptl_crystal_size_mid 0.100
_exptl_crystal_size_min 0.100
_refine_diff_density_max 0.691
_refine_diff_density_min -0.651
_refine_ls_extinction_method none
_refine_ls_goodness_of_fit_ref 0.935
_refine_ls_hydrogen_treatment constr
_refine_ls_number_parameters 1004
_refine_ls_number_reflns 12319
_refine_ls_R_factor_gt 0.0423
_refine_ls_shift/su_max 0.005
_refine_ls_structure_factor_coef Fsqd
_refine_ls_weighting_details
;
Chebychev polynomial with 3 parameters (Carruthers & Watkin, 1979)
1783.0800 2470.4700 727.9770
;
_refine_ls_weighting_scheme calc
_refine_ls_wR_factor_ref 0.0727
_reflns_number_gt 12319
_reflns_number_total 18065
_reflns_threshold_expression F^2^>2.0\s(F^2^)
_cod_data_source_file c2ce25493j.txt
_cod_data_source_block TA
_cod_original_formula_sum 'C34.50 H31.70 F N5.25 Ni O6 S4'
_cod_database_code 7208359

loop_
_symmetry_equiv_pos_site_id
_symmetry_equiv_pos_as_xyz
1 +X,+Y,+Z
2 1/2+X,1/2-Y,-Z
3 -X,1/2+Y,1/2-Z
4 1/2-X,-Y,1/2+Z

loop_
_atom_site_label
_atom_site_type_symbol
_atom_site_fract_x
_atom_site_fract_y
_atom_site_fract_z
_atom_site_U_iso_or_equiv
_atom_site_adp_type
_atom_site_occupancy
_atom_site_symmetry_multiplicity
_atom_site_calc_flag
_atom_site_refinement_flags
Ni1 Ni 0.38787(3) 0.26895(2) -0.00929(2) 0.03792(13) Uani 1.0 4 d .
Ni2 Ni 0.13707(3) 0.30745(2) 0.04716(2) 0.03675(12) Uani 1.0 4 d .
S1 S 0.39176(8) 0.36665(5) -0.02029(4) 0.0460(3) Uani 1.0 4 d .
S2 S 0.38699(7) 0.27672(5) 0.07446(4) 0.0438(3) Uani 1.0 4 d .
S3 S 0.38828(7) 0.17110(4) 0.00083(4) 0.0421(3) Uani 1.0 4 d .
S4 S 0.38527(8) 0.26226(5) -0.09299(4) 0.0446(3) Uani 1.0 4 d .
S5 S 0.13416(7) 0.20938(4) 0.05225(4) 0.0425(3) Uani 1.0 4 d .
S6 S 0.14108(7) 0.30534(4) -0.03702(4) 0.0416(3) Uani 1.0 4 d .
S7 S 0.14157(7) 0.40598(4) 0.04332(4) 0.0446(3) Uani 1.0 4 d .
S8 S 0.12902(8) 0.30820(5) 0.13103(4) 0.0485(3) Uani 1.0 4 d .
F1 F 0.7527(13) 0.1681(6) 0.4593(10) 0.148(8) Uani 0.2500 4 d .
F2 F 0.4245(5) 0.1705(3) 0.4278(3) 0.173(3) Uani 0.7500 4 d .
F3 F 0.7322(4) 0.72184(18) 0.12934(17) 0.1406(19) Uani 1.0 4 d .
O1 O 0.4313(2) 0.40995(13) 0.44609(11) 0.0504(9) Uani 1.0 4 d .
O2 O 0.5954(2) 0.40807(12) 0.50566(10) 0.0495(8) Uani 1.0 4 d .
O3 O 0.7732(2) 0.39365(13) 0.46158(10) 0.0511(9) Uani 1.0 4 d .
O4 O 0.7830(2) 0.37059(14) 0.36188(10) 0.0510(9) Uani 1.0 4 d .
O5 O 0.6221(2) 0.36782(12) 0.29698(10) 0.0498(8) Uani 1.0 4 d .
O6 O 0.4459(2) 0.39070(14) 0.34573(11) 0.0494(9) Uani 1.0 4 d .
O7 O 0.8030(2) 0.54812(14) 0.33555(11) 0.0516(9) Uani 1.0 4 d .
O8 O 0.6312(2) 0.57361(13) 0.38307(10) 0.0498(9) Uani 1.0 4 d .
O9 O 0.4755(2) 0.58284(15) 0.31685(11) 0.0565(10) Uani 1.0 4 d .
O10 O 0.4814(2) 0.54982(14) 0.22023(11) 0.0517(9) Uani 1.0 4 d .
O11 O 0.6518(2) 0.51031(12) 0.17543(10) 0.0469(8) Uani 1.0 4 d .
O12 O 0.8130(2) 0.51683(13) 0.23949(11) 0.0495(9) Uani 1.0 4 d .
N1 N 0.3752(4) 0.51168(18) 0.05420(15) 0.0796(15) Uani 1.0 4 d .
N2 N 0.3686(4) 0.39598(19) 0.17830(14) 0.0658(13) Uani 1.0 4 d .
N3 N 0.4013(3) 0.02608(17) -0.07478(14) 0.0582(12) Uani 1.0 4 d .
N4 N 0.3929(4) 0.14835(18) -0.19974(14) 0.0675(13) Uani 1.0 4 d .
N5 N 0.1423(3) 0.06935(16) -0.03188(15) 0.0587(12) Uani 1.0 4 d .
N6 N 0.1398(3) 0.19241(19) -0.14769(14) 0.0618(12) Uani 1.0 4 d .
N7 N 0.1419(4) 0.54470(19) 0.12617(16) 0.0736(14) Uani 1.0 4 d .
N8 N 0.1273(4) 0.4110(3) 0.24543(16) 0.0871(17) Uani 1.0 4 d .
N9 N 0.6047(3) 0.35433(13) 0.40854(12) 0.0438(9) Uani 1.0 4 d .
N10 N 0.6537(3) 0.58528(16) 0.26936(13) 0.0493(10) Uani 1.0 4 d .
N11 N 0.0787(13) 0.7295(8) 0.1298(7) 0.164(7) Uiso 0.5000 4 d .
C1 C 0.3862(3) 0.39449(17) 0.04261(15) 0.0444(11) Uani 1.0 4 d .
C2 C 0.3843(3) 0.35455(19) 0.08394(14) 0.0421(11) Uani 1.0 4 d .
C3 C 0.3906(3) 0.14380(17) -0.06200(14) 0.0405(10) Uani 1.0 4 d .
C4 C 0.3887(3) 0.18470(18) -0.10299(14) 0.0433(11) Uani 1.0 4 d .
C5 C 0.3809(4) 0.4594(2) 0.04964(17) 0.0585(14) Uani 1.0 4 d .
C6 C 0.3752(4) 0.37755(19) 0.13712(16) 0.0514(13) Uani 1.0 4 d .
C7 C 0.3966(3) 0.0787(2) -0.06989(15) 0.0480(12) Uani 1.0 4 d .
C8 C 0.3912(4) 0.16358(19) -0.15710(16) 0.0510(13) Uani 1.0 4 d .
C9 C 0.1374(3) 0.18554(17) -0.01197(14) 0.0405(10) Uani 1.0 4 d .
C10 C 0.1395(3) 0.22825(17) -0.05115(15) 0.0391(10) Uani 1.0 4 d .
C11 C 0.1372(3) 0.42843(19) 0.10809(15) 0.0478(12) Uani 1.0 4 d .
C12 C 0.1319(3) 0.38542(19) 0.14626(15) 0.0490(12) Uani 1.0 4 d .
C13 C 0.1396(3) 0.12086(19) -0.02269(15) 0.0475(12) Uani 1.0 4 d .
C14 C 0.1404(3) 0.20875(18) -0.10517(15) 0.0449(11) Uani 1.0 4 d .
C15 C 0.1403(4) 0.4933(2) 0.11910(16) 0.0565(14) Uani 1.0 4 d .
C16 C 0.1297(4) 0.4011(3) 0.20129(17) 0.0616(15) Uani 1.0 4 d .
C17 C 0.4318(4) 0.4274(3) 0.50089(16) 0.0579(14) Uani 1.0 4 d .
C18 C 0.5076(4) 0.3909(3) 0.52756(17) 0.0576(14) Uani 1.0 4 d .
C19 C 0.6734(4) 0.3856(3) 0.53554(17) 0.0589(14) Uani 1.0 4 d .
C20 C 0.7613(4) 0.4129(3) 0.51556(16) 0.0568(14) Uani 1.0 4 d .
C21 C 0.8564(4) 0.4095(2) 0.43750(16) 0.0517(12) Uani 1.0 4 d .
C22 C 0.9320(4) 0.4357(3) 0.46249(19) 0.0637(15) Uani 1.0 4 d .
C23 C 1.0121(4) 0.4490(3) 0.4348(2) 0.0761(19) Uani 1.0 4 d .
C24 C 1.0176(4) 0.4365(3) 0.3817(2) 0.0721(18) Uani 1.0 4 d .
C25 C 0.9418(4) 0.4107(3) 0.35628(19) 0.0604(15) Uani 1.0 4 d .
C26 C 0.8611(3) 0.3970(2) 0.38370(16) 0.0501(12) Uani 1.0 4 d .
C27 C 0.7867(3) 0.3604(3) 0.30561(16) 0.0543(13) Uani 1.0 4 d .
C28 C 0.7004(4) 0.3281(2) 0.28890(17) 0.0544(13) Uani 1.0 4 d .
C29 C 0.5369(3) 0.3394(3) 0.28045(17) 0.0541(14) Uani 1.0 4 d .
C30 C 0.4588(4) 0.3846(3) 0.28946(16) 0.0556(14) Uani 1.0 4 d .
C31 C 0.3763(3) 0.43043(18) 0.36088(15) 0.0458(11) Uani 1.0 4 d .
C32 C 0.3166(3) 0.4599(3) 0.3261(2) 0.0581(15) Uani 1.0 4 d .
C33 C 0.2492(4) 0.5003(3) 0.3451(3) 0.0665(17) Uani 1.0 4 d .
C34 C 0.2412(4) 0.5107(3) 0.3985(3) 0.0708(17) Uani 1.0 4 d .
C35 C 0.2999(4) 0.4809(3) 0.4335(2) 0.0627(15) Uani 1.0 4 d .
C36 C 0.3682(3) 0.44114(19) 0.41520(16) 0.0502(12) Uani 1.0 4 d .
C37 C 0.7958(4) 0.5614(2) 0.39123(16) 0.0533(13) Uani 1.0 4 d .
C38 C 0.7018(4) 0.5371(3) 0.40827(18) 0.0593(15) Uani 1.0 4 d .
C39 C 0.5398(3) 0.5542(3) 0.39838(18) 0.0570(14) Uani 1.0 4 d .
C40 C 0.4707(4) 0.5948(3) 0.37218(17) 0.0602(15) Uani 1.0 4 d .
C41 C 0.4070(3) 0.6093(2) 0.28509(18) 0.0545(13) Uani 1.0 4 d .
C42 C 0.3402(4) 0.6498(2) 0.3021(3) 0.0629(15) Uani 1.0 4 d .
C43 C 0.2758(4) 0.6724(3) 0.2665(3) 0.0702(17) Uani 1.0 4 d .
C44 C 0.2767(4) 0.6542(3) 0.2147(3) 0.0667(16) Uani 1.0 4 d .
C45 C 0.3456(4) 0.6125(2) 0.1975(2) 0.0598(14) Uani 1.0 4 d .
C46 C 0.4104(3) 0.59075(19) 0.23260(18) 0.0508(13) Uani 1.0 4 d .
C47 C 0.4892(4) 0.5304(2) 0.16666(16) 0.0532(13) Uani 1.0 4 d .
C48 C 0.5636(3) 0.4830(2) 0.16354(18) 0.0510(13) Uani 1.0 4 d .
C49 C 0.7260(3) 0.4661(2) 0.17322(17) 0.0500(13) Uani 1.0 4 d .
C50 C 0.8170(3) 0.4979(2) 0.18524(16) 0.0515(13) Uani 1.0 4 d .
C51 C 0.8926(3) 0.54480(17) 0.25912(16) 0.0459(11) Uani 1.0 4 d .
C52 C 0.9736(3) 0.5554(3) 0.23102(18) 0.0576(14) Uani 1.0 4 d .
C53 C 1.0481(4) 0.5843(3) 0.2557(3) 0.0702(17) Uani 1.0 4 d .
C54 C 1.0420(4) 0.6031(3) 0.3073(2) 0.0672(16) Uani 1.0 4 d .
C55 C 0.9616(3) 0.5919(3) 0.33544(19) 0.0579(14) Uani 1.0 4 d .
C56 C 0.8867(3) 0.56261(18) 0.31189(16) 0.0475(12) Uani 1.0 4 d .
C57 C 0.5984(4) 0.28832(18) 0.41980(16) 0.0547(13) Uani 1.0 4 d .
C58 C 0.5124(5) 0.2607(3) 0.4199(3) 0.082(2) Uani 1.0 4 d .
C59 C 0.5088(6) 0.1993(3) 0.4310(3) 0.106(3) Uani 1.0 4 d .
C60 C 0.5867(7) 0.1653(3) 0.4418(3) 0.109(3) Uani 1.0 4 d .
C61 C 0.6716(6) 0.1929(3) 0.4410(3) 0.099(3) Uani 1.0 4 d .
C62 C 0.6785(5) 0.2560(3) 0.4292(3) 0.0781(19) Uani 1.0 4 d .
C63 C 0.6774(3) 0.6470(2) 0.25057(17) 0.0496(12) Uani 1.0 4 d .
C64 C 0.6913(4) 0.6557(3) 0.1974(2) 0.0679(17) Uani 1.0 4 d .
C65 C 0.7163(5) 0.7135(3) 0.1811(3) 0.083(2) Uani 1.0 4 d .
C66 C 0.7265(5) 0.7623(3) 0.2143(3) 0.089(3) Uani 1.0 4 d .
C67 C 0.7116(5) 0.7524(3) 0.2665(3) 0.088(3) Uani 1.0 4 d .
C68 C 0.6864(4) 0.6940(3) 0.2860(3) 0.0708(17) Uani 1.0 4 d .
C69 C 0.0220(19) 0.7309(12) 0.1682(11) 0.184(10) Uiso 0.5000 4 d .
C70 C -0.0221(15) 0.7420(10) 0.2203(8) 0.164(8) Uiso 0.5000 4 d .
H1 H 0.4436 0.4713 0.5031 0.0694 Uiso 1.0 4 calc R
H2 H 0.3707 0.4184 0.5155 0.0695 Uiso 1.0 4 calc R
H3 H 0.5001 0.3469 0.5223 0.0690 Uiso 1.0 4 calc R
H4 H 0.5107 0.3994 0.5648 0.0691 Uiso 1.0 4 calc R
H5 H 0.6604 0.3962 0.5717 0.0707 Uiso 1.0 4 calc R
H6 H 0.6721 0.3411 0.5319 0.0706 Uiso 1.0 4 calc R
H7 H 0.8151 0.3985 0.5352 0.0682 Uiso 1.0 4 calc R
H8 H 0.7597 0.4576 0.5164 0.0681 Uiso 1.0 4 calc R
H9 H 0.9285 0.4442 0.4981 0.0763 Uiso 1.0 4 calc R
H10 H 1.0626 0.4672 0.4518 0.0913 Uiso 1.0 4 calc R
H11 H 1.0719 0.4456 0.3633 0.0865 Uiso 1.0 4 calc R
H12 H 0.9453 0.4017 0.3207 0.0724 Uiso 1.0 4 calc R
H13 H 0.7918 0.4003 0.2890 0.0652 Uiso 1.0 4 calc R
H14 H 0.8427 0.3366 0.2984 0.0651 Uiso 1.0 4 calc R
H15 H 0.6902 0.2912 0.3095 0.0652 Uiso 1.0 4 calc R
H16 H 0.7024 0.3173 0.2521 0.0654 Uiso 1.0 4 calc R
H17 H 0.5431 0.3287 0.2437 0.0649 Uiso 1.0 4 calc R
H18 H 0.5277 0.3022 0.3008 0.0648 Uiso 1.0 4 calc R
H19 H 0.4007 0.3708 0.2738 0.0667 Uiso 1.0 4 calc R
H20 H 0.4753 0.4246 0.2754 0.0667 Uiso 1.0 4 calc R
H21 H 0.3222 0.4524 0.2904 0.0697 Uiso 1.0 4 calc R
H22 H 0.2095 0.5205 0.3219 0.0798 Uiso 1.0 4 calc R
H23 H 0.1960 0.5378 0.4109 0.0849 Uiso 1.0 4 calc R
H24 H 0.2938 0.4876 0.4693 0.0752 Uiso 1.0 4 calc R
H25 H 0.8472 0.5413 0.4092 0.0641 Uiso 1.0 4 calc R
H26 H 0.8007 0.6056 0.3960 0.0638 Uiso 1.0 4 calc R
H27 H 0.6920 0.5404 0.4457 0.0712 Uiso 1.0 4 calc R
H28 H 0.6919 0.4947 0.3975 0.0712 Uiso 1.0 4 calc R
H29 H 0.5324 0.5115 0.3879 0.0685 Uiso 1.0 4 calc R
H30 H 0.5361 0.5570 0.4362 0.0685 Uiso 1.0 4 calc R
H31 H 0.4851 0.6379 0.3780 0.0722 Uiso 1.0 4 calc R
H32 H 0.4075 0.5864 0.3839 0.0723 Uiso 1.0 4 calc R
H33 H 0.3381 0.6613 0.3371 0.0756 Uiso 1.0 4 calc R
H34 H 0.2315 0.7008 0.2777 0.0843 Uiso 1.0 4 calc R
H35 H 0.2319 0.6694 0.1918 0.0800 Uiso 1.0 4 calc R
H36 H 0.3474 0.5999 0.1628 0.0716 Uiso 1.0 4 calc R
H37 H 0.4286 0.5147 0.1562 0.0640 Uiso 1.0 4 calc R
H38 H 0.5043 0.5663 0.1456 0.0638 Uiso 1.0 4 calc R
H39 H 0.5677 0.4650 0.1289 0.0613 Uiso 1.0 4 calc R
H40 H 0.5529 0.4507 0.1891 0.0611 Uiso 1.0 4 calc R
H41 H 0.7114 0.4348 0.1991 0.0599 Uiso 1.0 4 calc R
H42 H 0.7246 0.4477 0.1386 0.0601 Uiso 1.0 4 calc R
H43 H 0.8248 0.5347 0.1641 0.0617 Uiso 1.0 4 calc R
H44 H 0.8710 0.4715 0.1808 0.0618 Uiso 1.0 4 calc R
H45 H 0.9779 0.5427 0.1963 0.0692 Uiso 1.0 4 calc R
H46 H 1.1028 0.5919 0.2371 0.0843 Uiso 1.0 4 calc R
H47 H 1.0922 0.6227 0.3233 0.0806 Uiso 1.0 4 calc R
H48 H 0.9577 0.6042 0.3702 0.0695 Uiso 1.0 4 calc R
H49 H 0.6840 0.6236 0.1737 0.0814 Uiso 1.0 4 calc R
H50 H 0.7455 0.8004 0.2016 0.1062 Uiso 1.0 4 calc R
H51 H 0.7162 0.7855 0.2894 0.1051 Uiso 1.0 4 calc R
H52 H 0.6772 0.6875 0.3216 0.0849 Uiso 1.0 4 calc R
H53 H 0.4584 0.2830 0.4125 0.0984 Uiso 1.0 4 calc R
H54 H 0.5812 0.1238 0.4501 0.1302 Uiso 1.0 4 calc R
H55 H 0.7365 0.2753 0.4282 0.0937 Uiso 1.0 4 calc R
H56 H 0.5947 0.5865 0.2872 0.0594 Uiso 1.0 4 calc R
H57 H 0.6496 0.5576 0.2402 0.0594 Uiso 1.0 4 calc R
H58 H 0.7013 0.5712 0.2930 0.0594 Uiso 1.0 4 calc R
H59 H 0.6427 0.3608 0.3780 0.0529 Uiso 1.0 4 calc R
H60 H 0.5432 0.3705 0.4024 0.0529 Uiso 1.0 4 calc R
H61 H 0.6324 0.3750 0.4379 0.0531 Uiso 1.0 4 calc R
H62 H -0.0239 0.7852 0.2282 0.1970 Uiso 0.2500 4 calc R
H63 H -0.0848 0.7264 0.2182 0.1970 Uiso 0.2500 4 calc R
H64 H 0.0112 0.7207 0.2474 0.1970 Uiso 0.2500 4 calc R

loop_
_atom_site_aniso_label
_atom_site_aniso_U_11
_atom_site_aniso_U_22
_atom_site_aniso_U_33
_atom_site_aniso_U_12
_atom_site_aniso_U_13
_atom_site_aniso_U_23
Ni1 0.0321(3) 0.0419(3) 0.0397(3) -0.0018(3) -0.0029(2) 0.00240(19)
Ni2 0.0338(3) 0.0388(3) 0.0377(3) 0.0026(2) -0.0012(2) 0.0005(2)
S1 0.0520(6) 0.0433(6) 0.0426(6) -0.0055(5) -0.0043(5) 0.0022(4)
S2 0.0442(6) 0.0470(6) 0.0401(5) -0.0015(5) -0.0032(5) 0.0046(4)
S3 0.0412(5) 0.0422(5) 0.0430(5) 0.0012(5) -0.0006(5) 0.0038(4)
S4 0.0510(6) 0.0438(5) 0.0389(5) -0.0029(6) -0.0040(5) 0.0046(4)
S5 0.0461(6) 0.0406(5) 0.0406(5) 0.0017(5) 0.0011(5) 0.0035(4)
S6 0.0450(5) 0.0401(5) 0.0398(5) 0.0012(5) -0.0034(4) 0.0029(4)
S7 0.0506(6) 0.0403(5) 0.0429(5) 0.0037(5) 0.0001(5) -0.0004(4)
S8 0.0571(7) 0.0495(6) 0.0389(5) 0.0016(6) -0.0019(5) 0.0009(4)
F1 0.129(14) 0.057(9) 0.26(3) 0.047(9) 0.038(16) 0.034(12)
F2 0.162(6) 0.093(4) 0.265(9) -0.076(4) -0.069(6) 0.082(5)
F3 0.240(6) 0.074(3) 0.108(3) -0.027(4) 0.055(4) 0.015(3)
O1 0.0555(17) 0.0508(17) 0.0449(16) -0.0019(14) 0.0044(14) -0.0080(14)
O2 0.0550(17) 0.0532(16) 0.0402(15) -0.0005(14) 0.0053(13) -0.0044(13)
O3 0.0562(18) 0.0591(18) 0.0380(16) 0.0011(15) 0.0019(13) -0.0048(13)
O4 0.0509(17) 0.063(2) 0.0391(16) 0.0030(15) 0.0022(13) -0.0076(14)
O5 0.0534(17) 0.0505(16) 0.0456(15) 0.0052(15) -0.0000(14) -0.0117(12)
O6 0.0522(17) 0.0530(18) 0.0430(16) 0.0025(14) 0.0008(13) -0.0050(14)
O7 0.0502(17) 0.0603(19) 0.0444(17) -0.0043(15) 0.0004(13) -0.0136(14)
O8 0.0471(17) 0.0566(17) 0.0457(16) -0.0083(15) 0.0068(13) -0.0085(13)
O9 0.0499(18) 0.070(2) 0.0493(17) -0.0001(16) 0.0027(14) -0.0214(16)
O10 0.0504(17) 0.0592(19) 0.0456(16) 0.0040(15) -0.0028(13) -0.0170(14)
O11 0.0510(17) 0.0418(15) 0.0479(16) -0.0035(14) -0.0001(13) -0.0104(12)
O12 0.0481(17) 0.0548(18) 0.0457(17) -0.0042(14) -0.0014(13) -0.0148(14)
N1 0.136(5) 0.053(3) 0.050(3) -0.015(3) -0.006(3) -0.0030(18)
N2 0.082(3) 0.073(3) 0.043(2) -0.020(3) -0.003(2) -0.0057(19)
N3 0.076(3) 0.047(3) 0.052(3) -0.002(2) -0.006(2) -0.0005(17)
N4 0.087(3) 0.070(3) 0.045(2) -0.013(3) -0.012(2) -0.0076(19)
N5 0.067(3) 0.046(2) 0.063(3) -0.000(2) 0.000(2) -0.0012(17)
N6 0.075(3) 0.066(3) 0.044(2) 0.001(3) -0.0016(19) -0.0040(18)
N7 0.103(4) 0.056(3) 0.062(3) 0.008(3) -0.010(3) -0.014(2)
N8 0.115(4) 0.093(4) 0.053(3) 0.005(4) -0.006(3) -0.016(3)
N9 0.058(2) 0.0335(16) 0.0401(17) 0.0012(16) 0.0044(16) -0.0054(13)
N10 0.045(2) 0.056(3) 0.0467(19) -0.0007(18) 0.0018(16) -0.0131(16)
C1 0.047(3) 0.045(2) 0.040(2) -0.0094(19) -0.0049(18) -0.0013(17)
C2 0.035(2) 0.053(3) 0.039(2) -0.0051(19) -0.0031(17) -0.0039(17)
C3 0.040(2) 0.042(2) 0.040(2) -0.0029(19) -0.0021(16) -0.0011(16)
C4 0.041(2) 0.048(3) 0.041(2) -0.001(2) -0.0082(17) -0.0026(17)
C5 0.082(4) 0.051(3) 0.042(3) -0.014(3) -0.008(3) -0.0003(19)
C6 0.051(3) 0.054(3) 0.049(3) -0.018(3) -0.005(2) 0.0035(19)
C7 0.047(3) 0.056(3) 0.041(2) -0.002(3) -0.0072(18) 0.0036(19)
C8 0.056(3) 0.050(3) 0.047(3) -0.006(3) -0.006(2) 0.0004(19)
C9 0.0347(18) 0.042(2) 0.045(2) 0.0008(18) 0.0006(17) -0.0036(16)
C10 0.0266(16) 0.048(2) 0.0431(19) -0.0027(18) 0.0004(16) -0.0008(17)
C11 0.052(3) 0.049(3) 0.042(2) 0.007(2) -0.0031(19) -0.0079(17)
C12 0.050(3) 0.057(3) 0.040(2) 0.002(3) -0.0031(19) -0.0084(18)
C13 0.049(3) 0.047(3) 0.047(3) 0.001(2) 0.0009(19) -0.0028(17)
C14 0.048(3) 0.043(3) 0.044(3) 0.0048(19) -0.0021(18) -0.0002(17)
C15 0.072(4) 0.048(3) 0.049(3) 0.006(3) -0.008(3) -0.0081(19)
C16 0.077(4) 0.064(3) 0.045(3) -0.000(3) -0.002(3) -0.009(2)
C17 0.060(3) 0.070(3) 0.043(3) -0.006(3) 0.009(2) -0.014(3)
C18 0.067(3) 0.066(3) 0.040(3) -0.009(3) 0.008(2) -0.001(2)
C19 0.066(3) 0.071(3) 0.040(3) 0.006(3) 0.002(2) 0.002(2)
C20 0.063(3) 0.066(3) 0.041(3) 0.007(3) -0.006(2) -0.009(2)
C21 0.056(3) 0.052(3) 0.048(3) 0.002(3) -0.001(2) -0.0031(18)
C22 0.062(3) 0.076(4) 0.053(3) -0.004(3) -0.008(3) -0.004(3)
C23 0.060(4) 0.097(5) 0.071(4) -0.010(3) -0.006(3) -0.004(3)
C24 0.054(3) 0.098(5) 0.065(4) -0.011(3) 0.005(3) 0.002(3)
C25 0.057(3) 0.073(4) 0.052(3) 0.002(3) 0.005(3) -0.003(3)
C26 0.048(3) 0.057(3) 0.046(3) 0.002(3) -0.0012(19) 0.0013(19)
C27 0.058(3) 0.068(3) 0.037(3) 0.008(3) 0.0071(19) -0.007(2)
C28 0.065(3) 0.059(3) 0.040(3) 0.011(3) 0.000(2) -0.012(2)
C29 0.062(3) 0.060(3) 0.041(3) -0.008(3) 0.001(2) -0.011(2)
C30 0.058(3) 0.070(3) 0.039(3) -0.002(3) -0.0009(19) -0.010(2)
C31 0.042(3) 0.045(3) 0.051(3) -0.004(2) 0.0033(18) -0.0079(17)
C32 0.045(3) 0.059(3) 0.070(4) -0.000(3) 0.000(3) -0.004(3)
C33 0.043(3) 0.067(4) 0.089(4) 0.000(3) -0.008(3) 0.001(3)
C34 0.042(3) 0.073(4) 0.097(5) 0.003(3) 0.002(3) -0.021(3)
C35 0.045(3) 0.066(3) 0.077(4) -0.000(3) 0.007(3) -0.029(3)
C36 0.044(3) 0.050(3) 0.056(3) -0.008(2) -0.001(2) -0.0104(19)
C37 0.060(3) 0.058(3) 0.043(3) -0.001(3) -0.004(2) -0.013(2)
C38 0.071(4) 0.062(3) 0.045(3) -0.006(3) 0.000(3) -0.001(3)
C39 0.055(3) 0.069(3) 0.047(3) -0.013(3) 0.011(2) -0.012(3)
C40 0.049(3) 0.076(4) 0.055(3) -0.013(3) 0.016(2) -0.028(3)
C41 0.051(3) 0.051(3) 0.061(3) -0.002(3) 0.007(2) -0.014(2)
C42 0.057(3) 0.053(3) 0.079(4) -0.003(3) 0.016(3) -0.009(3)
C43 0.060(3) 0.044(3) 0.106(5) 0.004(3) 0.024(3) 0.002(3)
C44 0.056(3) 0.054(3) 0.090(4) 0.001(3) 0.006(3) 0.011(3)
C45 0.050(3) 0.054(3) 0.075(4) -0.003(3) 0.000(3) 0.002(3)
C46 0.043(3) 0.043(3) 0.066(3) -0.005(2) 0.003(2) -0.008(2)
C47 0.060(3) 0.055(3) 0.044(3) -0.005(3) -0.002(2) -0.010(2)
C48 0.053(3) 0.047(3) 0.053(3) -0.005(2) -0.005(2) -0.014(2)
C49 0.056(3) 0.047(3) 0.046(3) -0.002(3) 0.001(2) -0.0188(19)
C50 0.056(3) 0.055(3) 0.043(3) -0.002(3) 0.0028(19) -0.016(2)
C51 0.045(3) 0.037(2) 0.056(3) -0.001(2) -0.003(2) -0.0106(17)
C52 0.052(3) 0.064(3) 0.057(3) -0.004(3) 0.007(2) -0.013(3)
C53 0.046(3) 0.078(4) 0.087(4) -0.010(3) 0.009(3) -0.021(3)
C54 0.043(3) 0.074(4) 0.085(4) -0.008(3) -0.004(3) -0.029(3)
C55 0.051(3) 0.059(3) 0.064(3) 0.000(3) -0.005(3) -0.018(3)
C56 0.043(3) 0.044(3) 0.056(3) -0.001(2) 0.001(2) -0.0075(18)
C57 0.083(4) 0.036(3) 0.045(3) 0.000(3) -0.001(3) -0.0030(17)
C58 0.097(5) 0.053(3) 0.096(5) -0.016(4) -0.013(4) 0.016(3)
C59 0.133(7) 0.053(4) 0.132(6) -0.031(4) -0.019(5) 0.023(4)
C60 0.180(8) 0.036(3) 0.109(6) -0.010(4) -0.004(6) 0.014(3)
C61 0.142(7) 0.051(4) 0.104(5) 0.019(5) 0.000(5) 0.017(4)
C62 0.093(5) 0.048(3) 0.094(4) 0.014(3) 0.005(4) 0.008(3)
C63 0.046(3) 0.047(3) 0.056(3) 0.003(2) -0.0075(19) -0.015(2)
C64 0.088(4) 0.048(3) 0.068(4) -0.013(3) 0.011(3) -0.016(3)
C65 0.102(5) 0.063(4) 0.085(5) -0.008(4) 0.013(4) 0.000(3)
C66 0.100(5) 0.053(4) 0.112(6) -0.002(4) -0.006(4) -0.004(4)
C67 0.099(5) 0.052(4) 0.111(6) 0.011(3) -0.031(4) -0.033(4)
C68 0.077(4) 0.057(3) 0.078(4) 0.012(3) -0.022(3) -0.026(3)

loop_
_atom_type_symbol
_atom_type_description
_atom_type_scat_dispersion_real
_atom_type_scat_dispersion_imag
_atom_type_scat_source
C C 0.0033 0.0016
;
International Tables for Crystallography
(1992, Vol. C, Tables 4.2.6.8 and 6.1.1.4)
;
H H 0.0000 0.0000
;
International Tables for Crystallography
(1992, Vol. C, Table 6.1.1.4)
;
O O 0.0106 0.0060
;
International Tables for Crystallography
(1992, Vol. C, Tables 4.2.6.8 and 6.1.1.4)
;
N N 0.0061 0.0033
;
International Tables for Crystallography
(1992, Vol. C, Tables 4.2.6.8 and 6.1.1.4)
;
Ni Ni 0.3393 1.1124
;
International Tables for Crystallography
(1992, Vol. C, Tables 4.2.6.8 and 6.1.1.4)
;
S S 0.1246 0.1234
;
International Tables for Crystallography
(1992, Vol. C, Tables 4.2.6.8 and 6.1.1.4)
;
F F 0.0171 0.0103
;
International Tables for Crystallography
(1992, Vol. C, Tables 4.2.6.8 and 6.1.1.4)
;

loop_
_geom_angle_atom_site_label_1
_geom_angle_atom_site_label_2
_geom_angle_atom_site_label_3
_geom_angle
_geom_angle_publ_flag
S1 Ni1 S2 93.04(5) yes
S1 Ni1 S3 178.25(5) yes
S1 Ni1 S4 86.37(5) yes
S2 Ni1 S3 87.58(5) yes
S2 Ni1 S4 178.53(5) yes
S3 Ni1 S4 93.05(5) yes
S5 Ni2 S6 92.30(4) yes
S5 Ni2 S7 178.94(5) yes
S5 Ni2 S8 86.89(5) yes
S6 Ni2 S7 88.55(4) yes
S6 Ni2 S8 178.26(5) yes
S7 Ni2 S8 92.28(5) yes
Ni1 S1 C1 102.99(14) yes
Ni1 S2 C2 102.67(13) yes
Ni1 S3 C3 103.34(14) yes
Ni1 S4 C4 102.47(13) yes
Ni2 S5 C9 103.98(14) yes
Ni2 S6 C10 103.36(14) yes
Ni2 S7 C11 103.72(15) yes
Ni2 S8 C12 103.40(14) yes
C17 O1 C36 115.3(4) yes
C18 O2 C19 112.7(3) yes
C20 O3 C21 116.8(4) yes
C26 O4 C27 115.8(4) yes
C28 O5 C29 111.4(4) yes
C30 O6 C31 115.3(4) yes
C37 O7 C56 116.5(4) yes
C38 O8 C39 110.9(4) yes
C40 O9 C41 117.6(4) yes
C46 O10 C47 117.5(4) yes
C48 O11 C49 111.6(3) yes
C50 O12 C51 116.1(4) yes
S1 C1 C2 120.0(3) yes
S1 C1 C5 118.0(3) yes
C2 C1 C5 122.0(4) yes
S2 C2 C1 121.2(3) yes
S2 C2 C6 118.3(3) yes
C1 C2 C6 120.4(4) yes
S3 C3 C4 119.4(3) yes
S3 C3 C7 118.4(3) yes
C4 C3 C7 122.2(4) yes
S4 C4 C3 121.7(3) yes
S4 C4 C8 117.0(3) yes
C3 C4 C8 121.3(4) yes
N1 C5 C1 178.3(5) yes
N2 C6 C2 179.2(5) yes
N3 C7 C3 178.1(5) yes
N4 C8 C4 178.5(5) yes
S5 C9 C10 119.7(3) yes
S5 C9 C13 118.6(3) yes
C10 C9 C13 121.7(4) yes
S6 C10 C9 120.7(3) yes
S6 C10 C14 119.2(3) yes
C9 C10 C14 120.1(4) yes
S7 C11 C12 119.9(4) yes
S7 C11 C15 117.6(3) yes
C12 C11 C15 122.5(4) yes
S8 C12 C11 120.7(3) yes
S8 C12 C16 116.6(4) yes
C11 C12 C16 122.6(4) yes
N5 C13 C9 178.9(5) yes
N6 C14 C10 178.6(5) yes
N7 C15 C11 177.8(5) yes
N8 C16 C12 177.2(6) yes
O1 C17 C18 107.6(4) yes
O2 C18 C17 108.6(4) yes
O2 C19 C20 109.8(4) yes
O3 C20 C19 108.1(4) yes
O3 C21 C22 124.9(4) yes
O3 C21 C26 115.4(4) yes
C22 C21 C26 119.7(5) yes
C21 C22 C23 120.0(5) yes
C22 C23 C24 120.6(5) yes
C23 C24 C25 119.7(5) yes
C24 C25 C26 120.2(5) yes
O4 C26 C21 116.0(4) yes
O4 C26 C25 124.3(4) yes
C21 C26 C25 119.7(5) yes
O4 C27 C28 109.1(4) yes
O5 C28 C27 109.0(4) yes
O5 C29 C30 107.8(4) yes
O6 C30 C29 107.7(4) yes
O6 C31 C32 123.7(4) yes
O6 C31 C36 116.1(4) yes
C32 C31 C36 120.2(4) yes
C31 C32 C33 119.5(5) yes
C32 C33 C34 120.2(5) yes
C33 C34 C35 120.5(5) yes
C34 C35 C36 120.1(5) yes
O1 C36 C31 115.4(4) yes
O1 C36 C35 125.2(4) yes
C31 C36 C35 119.5(4) yes
O7 C37 C38 106.0(4) yes
O8 C38 C37 107.7(4) yes
O8 C39 C40 108.1(4) yes
O9 C40 C39 107.7(4) yes
O9 C41 C42 124.7(5) yes
O9 C41 C46 114.4(4) yes
C42 C41 C46 120.8(5) yes
C41 C42 C43 118.9(5) yes
C42 C43 C44 121.5(5) yes
C43 C44 C45 119.3(5) yes
C44 C45 C46 119.4(5) yes
O10 C46 C41 115.3(4) yes
O10 C46 C45 124.5(4) yes
C41 C46 C45 120.1(4) yes
O10 C47 C48 108.1(4) yes
O11 C48 C47 109.5(4) yes
O11 C49 C50 108.9(4) yes
O12 C50 C49 107.0(4) yes
O12 C51 C52 125.0(4) yes
O12 C51 C56 114.8(4) yes
C52 C51 C56 120.2(4) yes
C51 C52 C53 118.9(5) yes
C52 C53 C54 121.1(5) yes
C53 C54 C55 119.9(5) yes
C54 C55 C56 120.0(5) yes
O7 C56 C51 114.2(4) yes
O7 C56 C55 126.0(4) yes
C51 C56 C55 119.8(4) yes
N9 C57 C58 119.0(5) yes
N9 C57 C62 119.1(5) yes
C58 C57 C62 121.9(5) yes
C57 C58 C59 117.5(6) yes
F2 C59 C58 118.0(7) yes
F2 C59 C60 119.2(6) yes
C58 C59 C60 122.7(8) yes
C59 C60 C61 119.3(6) yes
F1 C61 C60 125.7(9) yes
F1 C61 C62 113.6(9) yes
C60 C61 C62 119.8(7) yes
C57 C62 C61 118.7(6) yes
N10 C63 C64 118.7(4) yes
N10 C63 C68 119.2(4) yes
C64 C63 C68 122.1(5) yes
C63 C64 C65 117.4(5) yes
F3 C65 C64 117.6(6) yes
F3 C65 C66 119.0(6) yes
C64 C65 C66 123.5(6) yes
C65 C66 C67 117.8(6) yes
C66 C67 C68 121.8(6) yes
C63 C68 C67 117.5(6) yes
N11 C69 C70 164(3) yes
C57 N9 H59 109.716 no
C57 N9 H60 109.491 no
C57 N9 H61 109.297 no
H59 N9 H60 109.439 no
H59 N9 H61 109.443 no
H60 N9 H61 109.441 no
C63 N10 H56 109.613 no
C63 N10 H57 109.416 no
C63 N10 H58 109.462 no
H56 N10 H57 109.445 no
H56 N10 H58 109.447 no
H57 N10 H58 109.443 no
O1 C17 H1 108.324 no
O1 C17 H2 108.358 no
C18 C17 H1 111.447 no
C18 C17 H2 111.616 no
H1 C17 H2 109.355 no
O2 C18 H3 107.511 no
O2 C18 H4 107.179 no
C17 C18 H3 112.035 no
C17 C18 H4 112.076 no
H3 C18 H4 109.204 no
O2 C19 H5 105.959 no
O2 C19 H6 105.851 no
C20 C19 H5 113.259 no
C20 C19 H6 112.485 no
H5 C19 H6 109.001 no
O3 C20 H7 107.698 no
O3 C20 H8 108.159 no
C19 C20 H7 111.430 no
C19 C20 H8 111.969 no
H7 C20 H8 109.315 no
C21 C22 H9 119.570 no
C23 C22 H9 120.387 no
C22 C23 H10 119.587 no
C24 C23 H10 119.811 no
C23 C24 H11 120.066 no
C25 C24 H11 120.198 no
C24 C25 H12 120.130 no
C26 C25 H12 119.645 no
O4 C27 H13 107.377 no
O4 C27 H14 107.364 no
C28 C27 H13 111.080 no
C28 C27 H14 112.454 no
H13 C27 H14 109.308 no
O5 C28 H15 107.567 no
O5 C28 H16 107.997 no
C27 C28 H15 111.149 no
C27 C28 H16 111.647 no
H15 C28 H16 109.325 no
O5 C29 H17 108.117 no
O5 C29 H18 108.506 no
C30 C29 H17 111.813 no
C30 C29 H18 111.142 no
H17 C29 H18 109.341 no
O6 C30 H19 109.186 no
O6 C30 H20 108.353 no
C29 C30 H19 111.744 no
C29 C30 H20 110.324 no
H19 C30 H20 109.433 no
C31 C32 H21 119.646 no
C33 C32 H21 120.835 no
C32 C33 H22 119.820 no
C34 C33 H22 119.963 no
C33 C34 H23 119.769 no
C35 C34 H23 119.755 no
C34 C35 H24 120.120 no
C36 C35 H24 119.799 no
O7 C37 H25 108.712 no
O7 C37 H26 108.214 no
C38 C37 H25 112.408 no
C38 C37 H26 111.984 no
H25 C37 H26 109.321 no
O8 C38 H27 107.427 no
O8 C38 H28 107.168 no
C37 C38 H27 112.847 no
C37 C38 H28 112.306 no
H27 C38 H28 109.139 no
O8 C39 H29 107.769 no
O8 C39 H30 107.641 no
C40 C39 H29 111.770 no
C40 C39 H30 112.118 no
H29 C39 H30 109.281 no
O9 C40 H31 108.390 no
O9 C40 H32 108.372 no
C39 C40 H31 111.284 no
C39 C40 H32 111.638 no
H31 C40 H32 109.385 no
C41 C42 H33 120.093 no
C43 C42 H33 121.025 no
C42 C43 H34 119.016 no
C44 C43 H34 119.512 no
C43 C44 H35 119.685 no
C45 C44 H35 121.016 no
C44 C45 H36 120.443 no
C46 C45 H36 120.180 no
O10 C47 H37 107.197 no
O10 C47 H38 108.060 no
C48 C47 H37 112.409 no
C48 C47 H38 111.595 no
H37 C47 H38 109.276 no
O11 C48 H39 108.001 no
O11 C48 H40 107.349 no
C47 C48 H39 111.868 no
C47 C48 H40 110.659 no
H39 C48 H40 109.343 no
O11 C49 H41 106.501 no
O11 C49 H42 107.244 no
C50 C49 H41 111.616 no
C50 C49 H42 113.124 no
H41 C49 H42 109.124 no
O12 C50 H43 107.710 no
O12 C50 H44 108.198 no
C49 C50 H43 111.379 no
C49 C50 H44 113.099 no
H43 C50 H44 109.256 no
C51 C52 H45 120.151 no
C53 C52 H45 120.950 no
C52 C53 H46 119.578 no
C54 C53 H46 119.309 no
C53 C54 H47 120.270 no
C55 C54 H47 119.776 no
C54 C55 H48 119.921 no
C56 C55 H48 120.045 no
C57 C58 H53 121.201 no
C59 C58 H53 121.280 no
C59 C60 H54 120.064 no
C61 C60 H54 120.584 no
C57 C62 H55 120.770 no
C61 C62 H55 120.514 no
C63 C64 H49 121.320 no
C65 C64 H49 121.253 no
C65 C66 H50 120.532 no
C67 C66 H50 121.649 no
C66 C67 H51 118.737 no
C68 C67 H51 119.446 no
C63 C68 H52 121.191 no
C67 C68 H52 121.319 no
C69 C70 H62 110.857 no
C69 C70 H63 106.796 no
C69 C70 H64 110.908 no
H62 C70 H63 109.350 no
H62 C70 H64 109.400 no
H63 C70 H64 109.481 no

loop_
_geom_bond_atom_site_label_1
_geom_bond_atom_site_label_2
_geom_bond_distance
_geom_bond_publ_flag
Ni1 S1 2.1415(12) yes
Ni1 S2 2.1463(12) yes
Ni1 S3 2.1412(10) yes
Ni1 S4 2.1436(12) yes
Ni2 S5 2.1346(10) yes
Ni2 S6 2.1518(12) yes
Ni2 S7 2.1435(10) yes
Ni2 S8 2.1458(12) yes
S1 C1 1.719(4) yes
S2 C2 1.708(5) yes
S3 C3 1.712(4) yes
S4 C4 1.705(4) yes
S5 C9 1.721(4) yes
S6 C10 1.713(4) yes
S7 C11 1.726(4) yes
S8 C12 1.722(5) yes
F1 C61 1.36(2) yes
F2 C59 1.361(11) yes
F3 C65 1.355(8) yes
O1 C17 1.450(5) yes
O1 C36 1.377(5) yes
O2 C18 1.425(6) yes
O2 C19 1.437(6) yes
O3 C20 1.451(5) yes
O3 C21 1.383(6) yes
O4 C26 1.375(6) yes
O4 C27 1.456(5) yes
O5 C28 1.429(6) yes
O5 C29 1.430(6) yes
O6 C30 1.455(5) yes
O6 C31 1.373(5) yes
O7 C37 1.455(5) yes
O7 C56 1.377(6) yes
O8 C38 1.437(6) yes
O8 C39 1.429(6) yes
O9 C40 1.439(6) yes
O9 C41 1.396(6) yes
O10 C46 1.386(5) yes
O10 C47 1.436(5) yes
O11 C48 1.426(6) yes
O11 C49 1.433(6) yes
O12 C50 1.447(5) yes
O12 C51 1.384(5) yes
N1 C5 1.145(6) yes
N2 C6 1.130(6) yes
N3 C7 1.151(6) yes
N4 C8 1.139(6) yes
N5 C13 1.144(6) yes
N6 C14 1.143(6) yes
N7 C15 1.131(7) yes
N8 C16 1.149(6) yes
N9 C57 1.465(5) yes
N10 C63 1.463(6) yes
N11 C69 1.27(4) yes
C1 C2 1.367(6) yes
C1 C5 1.423(6) yes
C2 C6 1.453(6) yes
C3 C4 1.374(6) yes
C3 C7 1.432(6) yes
C4 C8 1.457(6) yes
C9 C10 1.365(6) yes
C9 C13 1.432(6) yes
C10 C14 1.444(6) yes
C11 C12 1.353(6) yes
C11 C15 1.438(7) yes
C12 C16 1.447(6) yes
C17 C18 1.506(7) yes
C19 C20 1.482(7) yes
C21 C22 1.379(7) yes
C21 C26 1.402(6) yes
C22 C23 1.378(8) yes
C23 C24 1.383(8) yes
C24 C25 1.383(8) yes
C25 C26 1.382(7) yes
C27 C28 1.481(7) yes
C29 C30 1.505(7) yes
C31 C32 1.389(7) yes
C31 C36 1.412(6) yes
C32 C33 1.392(7) yes
C33 C34 1.388(9) yes
C34 C35 1.387(8) yes
C35 C36 1.385(7) yes
C37 C38 1.509(7) yes
C39 C40 1.485(7) yes
C41 C42 1.369(7) yes
C41 C46 1.401(7) yes
C42 C43 1.385(8) yes
C43 C44 1.380(9) yes
C44 C45 1.407(7) yes
C45 C46 1.373(7) yes
C47 C48 1.484(7) yes
C49 C50 1.505(7) yes
C51 C52 1.382(7) yes
C51 C56 1.405(6) yes
C52 C53 1.389(7) yes
C53 C54 1.383(8) yes
C54 C55 1.377(7) yes
C55 C56 1.384(7) yes
C57 C58 1.369(9) yes
C57 C62 1.366(8) yes
C58 C59 1.366(9) yes
C59 C60 1.364(12) yes
C60 C61 1.355(12) yes
C61 C62 1.405(8) yes
C63 C64 1.385(7) yes
C63 C68 1.372(7) yes
C64 C65 1.372(8) yes
C65 C66 1.364(9) yes
C66 C67 1.369(11) yes
C67 C68 1.408(8) yes
C69 C70 1.49(4) yes
N9 H59 0.960 no
N9 H60 0.960 no
N9 H61 0.960 no
N10 H56 0.960 no
N10 H57 0.960 no
N10 H58 0.960 no
C17 H1 0.970 no
C17 H2 0.970 no
C18 H3 0.970 no
C18 H4 0.970 no
C19 H5 0.970 no
C19 H6 0.970 no
C20 H7 0.970 no
C20 H8 0.970 no
C22 H9 0.930 no
C23 H10 0.930 no
C24 H11 0.930 no
C25 H12 0.930 no
C27 H13 0.970 no
C27 H14 0.970 no
C28 H15 0.970 no
C28 H16 0.970 no
C29 H17 0.970 no
C29 H18 0.970 no
C30 H19 0.970 no
C30 H20 0.970 no
C32 H21 0.930 no
C33 H22 0.930 no
C34 H23 0.930 no
C35 H24 0.930 no
C37 H25 0.970 no
C37 H26 0.970 no
C38 H27 0.970 no
C38 H28 0.970 no
C39 H29 0.970 no
C39 H30 0.970 no
C40 H31 0.970 no
C40 H32 0.970 no
C42 H33 0.930 no
C43 H34 0.930 no
C44 H35 0.930 no
C45 H36 0.930 no
C47 H37 0.970 no
C47 H38 0.970 no
C48 H39 0.970 no
C48 H40 0.970 no
C49 H41 0.970 no
C49 H42 0.970 no
C50 H43 0.970 no
C50 H44 0.970 no
C52 H45 0.930 no
C53 H46 0.930 no
C54 H47 0.930 no
C55 H48 0.930 no
C58 H53 0.930 no
C60 H54 0.930 no
C62 H55 0.930 no
C64 H49 0.930 no
C66 H50 0.930 no
C67 H51 0.930 no
C68 H52 0.930 no
C70 H62 0.961 no
C70 H63 0.960 no
C70 H64 0.960 no

loop_
_geom_contact_atom_site_label_1
_geom_contact_atom_site_label_2
_geom_contact_distance
_geom_contact_publ_flag
_geom_contact_site_symmetry_2
F1 C57 3.564(17) no .
F2 C57 3.575(8) no .
F2 C61 3.585(11) no .
F3 C63 3.585(7) no .
F3 C67 3.579(9) no .
O1 O2 2.798(4) no .
O1 O6 2.606(4) no .
O2 O3 2.799(4) no .
O3 O4 2.600(4) no .
O4 O5 2.837(4) no .
O5 O6 2.855(4) no .
O7 O8 2.796(4) no .
O7 O12 2.551(4) no .
O8 O9 2.804(4) no .
O9 O10 2.572(4) no .
O10 O11 2.826(4) no .
O11 O12 2.832(4) no .
N1 C2 3.499(6) no .
N2 C1 3.476(6) no .
N2 C5 3.568(6) no .
N3 C4 3.525(6) no .
N4 C3 3.520(5) no .
N5 C10 3.487(5) no .
N5 C14 3.560(6) no .
N6 C9 3.471(5) no .
N6 C13 3.552(6) no .
N7 C12 3.501(6) no .
N8 C11 3.532(6) no .
C5 C6 2.857(6) no .
C7 C8 2.893(6) no .
C13 C14 2.843(6) no .
C15 C16 2.906(7) no .
C17 C35 2.806(7) no .
C20 C22 2.836(7) no .
C21 C24 2.773(7) no .
C22 C25 2.771(7) no .
C23 C26 2.764(7) no .
C25 C27 2.792(7) no .
C30 C32 2.772(7) no .
C31 C34 2.775(7) no .
C32 C35 2.792(8) no .
C33 C36 2.785(7) no .
C37 C55 2.846(7) no .
C40 C42 2.848(7) no .
C41 C44 2.767(7) no .
C42 C45 2.792(8) no .
C43 C46 2.756(7) no .
C45 C47 2.832(7) no .
C50 C52 2.818(7) no .
C51 C54 2.772(7) no .
C52 C55 2.788(7) no .
C53 C56 2.760(7) no .
C57 C60 2.735(7) no .
C58 C61 2.766(10) no .
C59 C62 2.722(11) no .
C63 C66 2.763(8) no .
C64 C67 2.758(8) no .
C65 C68 2.746(9) no .
S6 C40 3.555(5) no 4_564
S7 C1 3.508(5) no .
S7 C7 3.585(5) no 2_455
S8 C4 3.514(5) no 2_455
S8 C8 3.521(5) no 2_455
F1 N11 3.57(3) no 3_645
F1 C17 3.450(18) no 2_556
F2 F3 2.897(9) no 3_645
F2 C20 3.291(8) no 2_456
F2 C65 3.559(10) no 3_645
F3 F2 2.897(9) no 3_655
O1 N9 2.921(5) no .
O1 C58 3.507(7) no .
O2 N3 3.113(5) no 3_655
O2 N9 2.745(4) no .
O2 C57 3.403(5) no .
O3 N9 2.893(5) no .
O3 C38 3.550(6) no .
O3 C57 3.553(6) no .
O3 C62 3.386(6) no .
O4 N9 2.837(5) no .
O4 C57 3.515(6) no .
O4 C62 3.375(7) no .
O5 N9 2.876(4) no .
O5 C57 3.598(5) no .
O6 N9 2.891(5) no .
O6 C58 3.531(7) no .
O7 N10 2.841(5) no .
O7 C63 3.543(6) no .
O8 N10 2.934(5) no .
O9 N10 2.823(5) no .
O9 C32 3.516(6) no .
O10 N10 2.871(5) no .
O10 C63 3.593(6) no .
O11 N10 2.900(5) no .
O11 C63 3.554(5) no .
O11 C64 3.257(6) no .
O12 N10 2.826(5) no .
O12 C63 3.440(6) no .
N1 C23 3.555(7) no 4_664
N1 C47 3.328(6) no .
N1 C60 3.383(7) no 3_655
N2 C12 3.491(7) no .
N2 C16 3.470(7) no .
N2 C30 3.129(6) no .
N2 C47 3.405(7) no .
N2 C48 3.390(7) no .
N3 O2 3.113(5) no 3_645
N3 C18 3.432(6) no 3_645
N3 C19 3.386(7) no 3_645
N3 C49 3.556(6) no 2_455
N3 C50 3.113(6) no 2_455
N4 C16 3.553(8) no 2_555
N4 C27 3.108(6) no 2_455
N4 C49 3.513(6) no 2_455
N4 C50 3.378(6) no 2_455
N5 C22 3.563(7) no 3_645
N7 C17 3.424(6) no 4_564
N7 C18 3.588(7) no 4_564
N8 C32 3.564(7) no .
N9 O1 2.921(5) no .
N9 O2 2.745(4) no .
N9 O3 2.893(5) no .
N9 O4 2.837(5) no .
N9 O5 2.876(4) no .
N9 O6 2.891(5) no .
N9 C18 3.436(6) no .
N9 C19 3.457(6) no .
N9 C28 3.397(6) no .
N9 C29 3.429(6) no .
N10 O7 2.841(5) no .
N10 O8 2.934(5) no .
N10 O9 2.823(5) no .
N10 O10 2.871(5) no .
N10 O11 2.900(5) no .
N10 O12 2.826(5) no .
N10 C41 3.589(6) no .
N10 C51 3.538(6) no .
N10 C56 3.540(6) no .
N11 F1 3.57(3) no 3_655
C1 S7 3.508(5) no .
C4 S8 3.514(5) no 2_555
C4 C14 3.591(6) no .
C6 C12 3.491(7) no .
C7 S7 3.585(5) no 2_555
C7 C11 3.580(7) no 2_555
C7 C50 3.571(6) no 2_455
C8 S8 3.521(5) no 2_555
C11 C7 3.580(7) no 2_455
C12 N2 3.491(7) no .
C12 C6 3.491(7) no .
C14 C4 3.591(6) no .
C16 N2 3.470(7) no .
C16 N4 3.553(8) no 2_455
C17 F1 3.450(18) no 2_456
C17 N7 3.424(6) no 4_565
C18 N3 3.432(6) no 3_655
C18 N7 3.588(7) no 4_565
C18 N9 3.436(6) no .
C19 N3 3.386(7) no 3_655
C19 N9 3.457(6) no .
C20 F2 3.291(8) no 2_556
C22 N5 3.563(7) no 3_655
C23 N1 3.555(7) no 4_665
C25 C56 3.576(7) no .
C27 N4 3.108(6) no 2_555
C28 N9 3.397(6) no .
C29 N9 3.429(6) no .
C30 N2 3.129(6) no .
C32 O9 3.516(6) no .
C32 N8 3.564(7) no .
C36 C39 3.498(7) no .
C38 O3 3.550(6) no .
C39 C36 3.498(7) no .
C40 S6 3.555(5) no 4_565
C41 N10 3.589(6) no .
C47 N1 3.328(6) no .
C47 N2 3.405(7) no .
C48 N2 3.390(7) no .
C49 N3 3.556(6) no 2_555
C49 N4 3.513(6) no 2_555
C50 N3 3.113(6) no 2_555
C50 N4 3.378(6) no 2_555
C50 C7 3.571(6) no 2_555
C51 N10 3.538(6) no .
C56 N10 3.540(6) no .
C56 C25 3.576(7) no .
C57 O2 3.403(5) no .
C57 O3 3.553(6) no .
C57 O4 3.515(6) no .
C57 O5 3.598(5) no .
C58 O1 3.507(7) no .
C58 O6 3.531(7) no .
C60 N1 3.383(7) no 3_645
C62 O3 3.386(6) no .
C62 O4 3.375(7) no .
C63 O7 3.543(6) no .
C63 O10 3.593(6) no .
C63 O11 3.554(5) no .
C63 O12 3.440(6) no .
C64 O11 3.257(6) no .
C65 F2 3.559(10) no 3_655
F1 H54 2.6452 no .
F1 H55 2.4697 no .
F2 H53 2.5210 no .
F2 H54 2.5257 no .
F3 H49 2.5141 no .
F3 H50 2.5221 no .
O1 H3 2.5746 no .
O1 H4 3.2460 no .
O1 H24 2.6590 no .
O2 H1 2.5703 no .
O2 H2 3.2316 no .
O2 H7 3.2378 no .
O2 H8 2.5991 no .
O3 H5 3.2433 no .
O3 H6 2.5730 no .
O3 H9 2.6484 no .
O4 H12 2.6368 no .
O4 H15 2.5551 no .
O4 H16 3.2457 no .
O5 H13 2.5357 no .
O5 H14 3.2271 no .
O5 H19 3.2227 no .
O5 H20 2.4976 no .
O6 H17 3.2456 no .
O6 H18 2.5266 no .
O6 H21 2.6321 no .
O7 H27 3.2364 no .
O7 H28 2.5250 no .
O7 H48 2.6769 no .
O8 H25 3.2371 no .
O8 H26 2.5425 no .
O8 H31 2.5174 no .
O8 H32 3.2127 no .
O9 H29 2.5205 no .
O9 H30 3.2199 no .
O9 H33 2.6533 no .
O10 H36 2.6479 no .
O10 H39 3.2202 no .
O10 H40 2.5137 no .
O11 H37 3.2312 no .
O11 H38 2.5508 no .
O11 H43 2.5473 no .
O11 H44 3.2499 no .
O12 H41 2.5203 no .
O12 H42 3.2395 no .
O12 H45 2.6641 no .
N9 H53 2.6062 no .
N9 H55 2.5992 no .
N10 H49 2.6168 no .
N10 H52 2.6126 no .
N11 H62 3.1538 no .
N11 H63 3.2529 no .
N11 H64 3.1632 no .
C17 H24 2.5031 no .
C18 H5 2.4615 no .
C18 H6 2.5921 no .
C19 H3 2.6389 no .
C19 H4 2.4632 no .
C20 H9 2.5261 no .
C21 H7 2.5749 no .
C21 H8 2.6578 no .
C21 H10 3.2246 no .
C21 H12 3.2467 no .
C22 H7 2.6260 no .
C22 H8 2.8619 no .
C22 H11 3.2358 no .
C23 H12 3.2328 no .
C24 H9 3.2384 no .
C25 H10 3.2308 no .
C25 H13 2.7590 no .
C25 H14 2.6050 no .
C26 H9 3.2441 no .
C26 H11 3.2366 no .
C26 H13 2.6165 no .
C26 H14 2.5570 no .
C27 H12 2.4710 no .
C28 H17 2.5289 no .
C28 H18 2.5524 no .
C29 H15 2.5397 no .
C29 H16 2.5222 no .
C30 H21 2.4464 no .
C31 H19 2.5992 no .
C31 H20 2.6057 no .
C31 H22 3.2416 no .
C31 H24 3.2566 no .
C32 H19 2.6418 no .
C32 H20 2.7226 no .
C32 H23 3.2473 no .
C33 H24 3.2478 no .
C34 H21 3.2531 no .
C35 H1 2.7264 no .
C35 H2 2.6942 no .
C35 H22 3.2466 no .
C36 H1 2.5763 no .
C36 H2 2.6101 no .
C36 H21 3.2659 no .
C36 H23 3.2384 no .
C37 H48 2.5528 no .
C38 H29 2.5394 no .
C38 H30 2.5123 no .
C39 H27 2.5085 no .
C39 H28 2.5312 no .
C40 H33 2.5467 no .
C41 H31 2.6962 no .
C41 H32 2.5739 no .
C41 H34 3.2071 no .
C41 H36 3.2458 no .
C42 H31 2.8500 no .
C42 H32 2.6819 no .
C42 H35 3.2450 no .
C43 H36 3.2473 no .
C44 H33 3.2524 no .
C45 H34 3.2454 no .
C45 H37 2.6536 no .
C45 H38 2.8149 no .
C46 H33 3.2485 no .
C46 H35 3.2447 no .
C46 H37 2.5704 no .
C46 H38 2.6505 no .
C47 H36 2.5301 no .
C48 H41 2.5274 no .
C48 H42 2.5082 no .
C49 H39 2.5314 no .
C49 H40 2.5309 no .
C50 H45 2.5157 no .
C51 H43 2.6230 no .
C51 H44 2.5770 no .
C51 H46 3.2259 no .
C51 H48 3.2543 no .
C52 H43 2.7662 no .
C52 H44 2.6690 no .
C52 H47 3.2517 no .
C53 H48 3.2289 no .
C54 H45 3.2550 no .
C55 H25 2.7278 no .
C55 H26 2.7893 no .
C55 H46 3.2243 no .
C56 H25 2.5916 no .
C56 H26 2.6452 no .
C56 H45 3.2570 no .
C56 H47 3.2300 no .
C58 H54 3.2264 no .
C58 H55 3.2287 no .
C58 H59 3.0566 no .
C58 H60 2.4661 no .
C58 H61 3.0532 no .
C60 H53 3.2338 no .
C60 H55 3.2272 no .
C62 H53 3.2306 no .
C62 H54 3.2347 no .
C62 H59 2.6752 no .
C62 H60 3.2257 no .
C62 H61 2.6788 no .
C63 H51 3.2171 no .
C64 H50 3.2408 no .
C64 H52 3.2527 no .
C64 H56 3.0715 no .
C64 H57 2.4665 no .
C64 H58 3.0566 no .
C65 H51 3.1779 no .
C66 H49 3.2444 no .
C66 H52 3.2649 no .
C68 H49 3.2518 no .
C68 H50 3.2719 no .
C68 H56 2.6808 no .
C68 H57 3.2302 no .
C68 H58 2.6825 no .
H1 H3 2.8611 no .
H1 H4 2.4166 no .
H1 H24 2.3383 no .
H2 H3 2.4212 no .
H2 H4 2.4004 no .
H2 H24 2.2069 no .
H3 H5 2.8277 no .
H3 H6 2.4763 no .
H4 H5 2.1497 no .
H4 H6 2.7644 no .
H5 H7 2.4023 no .
H5 H8 2.4063 no .
H6 H7 2.3960 no .
H6 H8 2.8506 no .
H7 H9 2.1246 no .
H8 H9 2.4762 no .
H9 H10 2.3079 no .
H10 H11 2.3115 no .
H11 H12 2.3174 no .
H12 H13 2.3416 no .
H12 H14 2.1166 no .
H13 H15 2.8299 no .
H13 H16 2.4025 no .
H14 H15 2.4112 no .
H14 H16 2.3666 no .
H15 H17 2.8121 no .
H15 H18 2.3464 no .
H16 H17 2.3024 no .
H16 H18 2.8118 no .
H17 H19 2.3601 no .
H17 H20 2.4362 no .
H18 H19 2.4486 no .
H18 H20 2.8386 no .
H19 H21 2.1411 no .
H20 H21 2.3028 no .
H21 H22 2.3309 no .
H22 H23 2.3146 no .
H23 H24 2.3155 no .
H25 H27 2.4081 no .
H25 H28 2.4581 no .
H25 H48 2.3150 no .
H26 H27 2.4577 no .
H26 H28 2.8664 no .
H26 H48 2.3403 no .
H27 H29 2.7901 no .
H27 H30 2.2709 no .
H28 H29 2.3239 no .
H28 H30 2.7879 no .
H29 H31 2.8385 no .
H29 H32 2.4186 no .
H30 H31 2.4154 no .
H30 H32 2.3622 no .
H31 H33 2.4024 no .
H32 H33 2.2501 no .
H33 H34 2.3159 no .
H34 H35 2.2990 no .
H35 H36 2.3578 no .
H36 H37 2.1921 no .
H36 H38 2.4003 no .
H37 H39 2.3694 no .
H37 H40 2.4074 no .
H38 H39 2.4180 no .
H38 H40 2.8316 no .
H39 H41 2.8054 no .
H39 H42 2.2882 no .
H40 H41 2.3081 no .
H40 H42 2.7740 no .
H41 H43 2.8517 no .
H41 H44 2.4618 no .
H42 H43 2.4590 no .
H42 H44 2.4105 no .
H43 H45 2.3463 no .
H44 H45 2.2123 no .
H45 H46 2.3268 no .
H46 H47 2.3070 no .
H47 H48 2.3030 no .
H49 H56 3.2697 no .
H49 H57 2.2744 no .
H49 H58 3.2613 no .
H50 H51 2.3057 no .
H51 H52 2.3488 no .
H52 H56 2.6426 no .
H52 H57 3.5282 no .
H52 H58 2.6519 no .
H53 H59 3.2524 no .
H53 H60 2.2702 no .
H53 H61 3.2576 no .
H55 H59 2.6259 no .
H55 H60 3.5155 no .
H55 H61 2.6415 no .
S1 H23 2.9948 no 4_564
S1 H48 3.5861 no 4_664
S2 H52 3.4131 no 3_645
S3 H27 3.3537 no 3_645
S3 H30 3.1466 no 3_645
S4 H47 3.3054 no 4_664
S5 H26 2.7758 no 3_645
S5 H48 3.2964 no 3_645
S6 H31 3.0799 no 4_564
S6 H32 3.1764 no 4_564
S6 H33 3.3090 no 4_564
S7 H1 3.1057 no 4_564
S7 H24 3.1264 no 4_564
S8 H51 3.0450 no 3_645
F1 H2 2.6076 no 2_556
F1 H3 3.5852 no 2_556
F2 H7 2.3647 no 2_456
F2 H9 3.1296 no 2_456
F2 H38 3.1109 no 3_645
F2 H49 3.1888 no 3_645
F3 H5 3.3333 no 4_664
F3 H6 3.1525 no 4_664
F3 H53 3.2159 no 3_655
F3 H63 3.4660 no 1_655
O1 H29 3.0288 no .
O1 H30 3.5370 no .
O1 H53 2.9145 no .
O1 H60 2.1305 no .
O1 H61 2.9819 no .
O2 H27 3.5366 no .
O2 H59 3.4847 no .
O2 H60 2.8592 no .
O2 H61 1.9472 no .
O3 H27 3.4158 no .
O3 H28 2.9745 no .
O3 H55 2.7598 no .
O3 H59 2.9242 no .
O3 H61 2.1412 no .
O4 H28 3.1296 no .
O4 H55 2.7563 no .
O4 H59 2.0599 no .
O4 H60 3.5825 no .
O4 H61 2.9017 no .
O5 H40 3.4383 no .
O5 H41 3.1636 no .
O5 H59 2.0969 no .
O5 H60 2.9218 no .
O6 H29 3.0950 no .
O6 H50 3.5782 no 3_645
O6 H53 2.9015 no .
O6 H59 3.0038 no .
O6 H60 2.0565 no .
O6 H61 3.5742 no .
O7 H13 3.4271 no .
O7 H52 3.5397 no .
O7 H56 3.3311 no .
O7 H57 3.2861 no .
O7 H58 1.8843 no .
O8 H52 3.0031 no .
O8 H56 2.5189 no .
O8 H58 2.5106 no .
O9 H20 3.5966 no .
O9 H56 1.8663 no .
O9 H57 3.2153 no .
O9 H58 3.2960 no .
O10 H20 3.0644 no .
O10 H21 3.5881 no .
O10 H49 3.5174 no .
O10 H56 2.4877 no .
O10 H57 2.4646 no .
O11 H49 2.5029 no .
O11 H56 3.4003 no .
O11 H57 1.9469 no .
O11 H58 3.3574 no .
O12 H13 2.8447 no .
O12 H49 3.4063 no .
O12 H57 2.5000 no .
O12 H58 2.4120 no .
N1 H9 3.2939 no 4_664
N1 H10 2.8019 no 4_664
N1 H24 3.2483 no 4_564
N1 H36 3.3946 no .
N1 H37 2.7168 no .
N1 H38 3.2045 no .
N1 H39 3.4999 no .
N1 H54 2.5163 no 3_655
N2 H17 3.3404 no .
N2 H19 2.5413 no .
N2 H20 2.9774 no .
N2 H21 3.1838 no .
N2 H37 2.7745 no .
N2 H39 3.4569 no .
N2 H40 2.9038 no .
N2 H51 2.8129 no 3_645
N3 H1 3.1126 no 3_645
N3 H4 3.0367 no 3_645
N3 H5 2.9561 no 3_645
N3 H8 3.1226 no 3_645
N3 H27 3.5703 no 3_645
N3 H42 3.0622 no 2_455
N3 H43 2.8545 no 2_455
N3 H44 2.7426 no 2_455
N4 H12 3.3620 no 2_455
N4 H13 2.8997 no 2_455
N4 H14 2.6413 no 2_455
N4 H16 3.1247 no 2_455
N4 H41 3.1622 no 2_455
N4 H42 3.5481 no 2_455
N4 H44 2.6658 no 2_455
N4 H62 2.9967 no 4_564
N4 H64 3.4350 no 4_564
N5 H8 2.8317 no 3_645
N5 H9 3.0271 no 3_645
N5 H25 3.1959 no 3_645
N5 H27 3.2960 no 3_645
N5 H39 2.7986 no 2_455
N5 H42 2.9933 no 2_455
N6 H16 2.8210 no 2_455
N6 H17 2.8544 no 2_455
N6 H33 3.2166 no 4_564
N6 H34 3.5215 no 4_564
N6 H40 3.5103 no 2_455
N6 H41 3.2262 no 2_455
N6 H42 3.2846 no 2_455
N7 H1 3.3904 no 4_564
N7 H2 2.9440 no 4_564
N7 H4 2.9483 no 4_564
N7 H35 3.4360 no .
N7 H36 3.3101 no .
N7 H45 2.9516 no 1_455
N7 H46 3.0638 no 1_455
N8 H11 3.2035 no 1_455
N8 H12 3.2429 no 1_455
N8 H21 3.1465 no .
N8 H22 3.2947 no .
N8 H50 3.3029 no 3_645
N8 H62 3.1789 no 3_545
N9 H3 3.2726 no .
N9 H6 3.3084 no .
N9 H15 3.1270 no .
N9 H18 3.1739 no .
N9 H28 3.3069 no .
N11 H3 3.4009 no 4_564
N11 H4 3.4964 no 4_564
N11 H14 3.1701 no 3_655
N11 H35 3.0015 no .
N11 H55 3.1881 no 3_655
C5 H10 3.0743 no 4_664
C5 H24 3.4323 no 4_564
C5 H37 3.0531 no .
C5 H39 3.3546 no .
C6 H19 3.5130 no .
C6 H37 3.1131 no .
C6 H39 3.3521 no .
C6 H40 3.2779 no .
C6 H51 3.0377 no 3_645
C7 H27 3.5155 no 3_645
C7 H30 3.5790 no 3_645
C7 H42 3.0766 no 2_455
C7 H43 3.5930 no 2_455
C7 H44 3.0566 no 2_455
C8 H41 3.5107 no 2_455
C8 H42 3.4271 no 2_455
C8 H44 3.0088 no 2_455
C9 H26 3.5475 no 3_645
C12 H51 3.4826 no 3_645
C13 H25 3.3802 no 3_645
C13 H26 3.3648 no 3_645
C13 H27 3.5680 no 3_645
C13 H39 3.4482 no 2_455
C13 H42 3.5312 no 2_455
C14 H33 3.1991 no 4_564
C15 H1 3.2876 no 4_564
C15 H2 3.2721 no 4_564
C15 H4 3.4667 no 4_564
C15 H45 3.2306 no 1_455
C16 H51 3.3499 no 3_645
C16 H62 3.4450 no 3_545
C17 H30 3.5890 no .
C17 H60 3.2234 no .
C17 H61 3.4807 no .
C18 H60 3.2667 no .
C18 H61 2.9244 no .
C19 H61 2.5727 no .
C20 H27 3.4390 no .
C20 H61 2.8309 no .
C21 H25 2.9563 no .
C21 H28 3.1631 no .
C21 H55 3.3906 no .
C21 H59 3.5741 no .
C21 H61 3.2905 no .
C22 H25 2.9299 no .
C22 H54 3.3488 no 2_556
C23 H23 3.3183 no 1_655
C23 H25 3.1636 no .
C23 H54 3.4835 no 2_556
C24 H23 3.4519 no 1_655
C24 H25 3.4077 no .
C25 H25 3.4210 no .
C26 H25 3.2073 no .
C26 H28 3.2378 no .
C26 H55 3.3855 no .
C26 H59 3.2254 no .
C26 H61 3.5844 no .
C27 H41 3.3442 no .
C27 H59 2.7688 no .
C28 H34 3.3898 no 3_645
C28 H41 3.2657 no .
C28 H59 2.5242 no .
C29 H40 3.3688 no .
C29 H59 2.9529 no .
C29 H60 3.1906 no .
C30 H40 3.2333 no .
C30 H50 3.4539 no 3_645
C30 H59 3.5080 no .
C30 H60 3.1441 no .
C31 H29 2.9267 no .
C31 H32 3.4676 no .
C31 H60 2.9192 no .
C32 H32 3.3812 no .
C33 H11 2.8384 no 1_455
C33 H32 3.1005 no .
C33 H47 3.5240 no 1_455
C34 H10 3.0455 no 1_455
C34 H11 2.9447 no 1_455
C34 H32 2.9152 no .
C35 H10 3.4396 no 1_455
C35 H29 3.5868 no .
C35 H32 3.0373 no .
C36 H29 2.8887 no .
C36 H30 3.5199 no .
C36 H32 3.3030 no .
C36 H60 2.9542 no .
C37 H58 2.8587 no .
C38 H8 3.3611 no .
C38 H58 3.0372 no .
C39 H1 3.5066 no .
C39 H56 3.0283 no .
C39 H58 3.5672 no .
C40 H56 2.8085 no .
C41 H22 3.5475 no .
C41 H56 2.7300 no .
C42 H22 3.4115 no .
C43 H15 3.2657 no 3_655
C43 H16 3.1998 no 3_655
C43 H46 3.1212 no 1_455
C43 H47 3.1882 no 1_455
C44 H15 3.0769 no 3_655
C44 H46 2.8885 no 1_455
C46 H21 3.5780 no .
C46 H56 2.9840 no .
C46 H57 3.5014 no .
C47 H49 3.4473 no .
C47 H57 3.0223 no .
C48 H20 3.3721 no .
C48 H49 3.5148 no .
C48 H57 2.8231 no .
C49 H13 3.4160 no .
C49 H49 3.4727 no .
C49 H57 2.8408 no .
C50 H13 3.4125 no .
C50 H49 3.3392 no .
C50 H57 3.0627 no .
C50 H58 3.5846 no .
C51 H12 3.5645 no .
C51 H13 3.5365 no .
C51 H57 3.5205 no .
C51 H58 2.9266 no .
C53 H22 3.1804 no 1_655
C53 H64 3.0158 no 1_655
C54 H22 3.0172 no 1_655
C54 H34 3.5253 no 1_655
C54 H64 3.0097 no 1_655
C56 H58 2.7017 no .
C57 H3 3.2333 no .
C57 H6 3.2604 no .
C57 H15 3.1096 no .
C57 H18 3.2180 no .
C58 H3 3.2211 no .
C58 H18 3.1814 no .
C59 H7 3.5968 no 2_456
C59 H38 3.4940 no 3_645
C60 H36 3.1687 no 3_645
C60 H38 3.3635 no 3_645
C61 H36 3.3440 no 3_645
C62 H6 3.2123 no .
C62 H15 3.1568 no .
C64 H38 3.5610 no .
C64 H43 3.3585 no .
C64 H63 3.5910 no 1_655
C65 H63 3.0120 no 1_655
C66 H19 2.9918 no 3_655
C66 H63 2.8114 no 1_655
C67 H19 3.2020 no 3_655
C67 H63 3.2125 no 1_655
C69 H14 3.1215 no 3_655
C69 H35 3.3404 no .
C70 H14 3.3230 no 3_655
C70 H50 3.5900 no 1_455
H1 S7 3.1057 no 4_565
H1 N3 3.1126 no 3_655
H1 N7 3.3904 no 4_565
H1 C15 3.2876 no 4_565
H1 C39 3.5066 no .
H1 H29 3.3245 no .
H1 H30 2.8530 no .
H2 F1 2.6076 no 2_456
H2 N7 2.9440 no 4_565
H2 C15 3.2721 no 4_565
H3 F1 3.5852 no 2_456
H3 N9 3.2726 no .
H3 N11 3.4009 no 4_565
H3 C57 3.2333 no .
H3 C58 3.2211 no .
H3 H53 3.1860 no .
H3 H60 3.1646 no .
H3 H61 2.9328 no .
H4 N3 3.0367 no 3_655
H4 N7 2.9483 no 4_565
H4 N11 3.4964 no 4_565
H4 C15 3.4667 no 4_565
H4 H45 3.5915 no 4_665
H5 F3 3.3333 no 4_665
H5 N3 2.9561 no 3_655
H5 H43 2.8058 no 4_665
H5 H49 3.4553 no 4_665
H5 H61 3.4718 no .
H6 F3 3.1525 no 4_665
H6 N9 3.3084 no .
H6 C57 3.2604 no .
H6 C62 3.2123 no .
H6 H55 3.1496 no .
H6 H61 2.5756 no .
H7 F2 2.3647 no 2_556
H7 C59 3.5968 no 2_556
H7 H49 3.5726 no 4_665
H8 N3 3.1226 no 3_655
H8 N5 2.8317 no 3_655
H8 C38 3.3611 no .
H8 H25 3.5167 no .
H8 H27 2.7261 no .
H8 H28 3.2880 no .
H8 H61 3.2483 no .
H9 F2 3.1296 no 2_556
H9 N1 3.2939 no 4_665
H9 N5 3.0271 no 3_655
H9 H25 3.3112 no .
H9 H54 2.9493 no 2_556
H10 N1 2.8019 no 4_665
H10 C5 3.0743 no 4_665
H10 C34 3.0455 no 1_655
H10 C35 3.4396 no 1_655
H10 H23 2.6626 no 1_655
H10 H24 3.3664 no 1_655
H10 H54 3.2033 no 2_556
H11 N8 3.2035 no 1_655
H11 C33 2.8384 no 1_655
H11 C34 2.9447 no 1_655
H11 H22 2.7650 no 1_655
H11 H23 2.9407 no 1_655
H12 N4 3.3620 no 2_555
H12 N8 3.2429 no 1_655
H12 C51 3.5645 no .
H12 H62 3.0388 no 3_645
H13 O7 3.4271 no .
H13 O12 2.8447 no .
H13 N4 2.8997 no 2_555
H13 C49 3.4160 no .
H13 C50 3.4125 no .
H13 C51 3.5365 no .
H13 H41 2.6751 no .
H13 H44 3.3634 no .
H13 H59 3.2347 no .
H14 N4 2.6413 no 2_555
H14 N11 3.1701 no 3_645
H14 C69 3.1215 no 3_645
H14 C70 3.3230 no 3_645
H14 H59 3.5494 no .
H14 H62 2.9031 no 3_645
H14 H64 3.4765 no 3_645
H15 N9 3.1270 no .
H15 C43 3.2657 no 3_645
H15 C44 3.0769 no 3_645
H15 C57 3.1096 no .
H15 C62 3.1568 no .
H15 H34 3.1737 no 3_645
H15 H35 2.8706 no 3_645
H15 H55 3.1232 no .
H15 H59 2.4111 no .
H16 N4 3.1247 no 2_555
H16 N6 2.8210 no 2_555
H16 C43 3.1998 no 3_645
H16 H34 2.8071 no 3_645
H16 H41 2.8916 no .
H16 H59 3.4608 no .
H17 N2 3.3404 no .
H17 N6 2.8544 no 2_555
H17 H40 2.9987 no .
H17 H41 3.5234 no .
H18 N9 3.1739 no .
H18 C57 3.2180 no .
H18 C58 3.1814 no .
H18 H53 3.0497 no .
H18 H59 2.8668 no .
H18 H60 2.9996 no .
H19 N2 2.5413 no .
H19 C6 3.5130 no .
H19 C66 2.9918 no 3_645
H19 C67 3.2020 no 3_645
H19 H40 3.5265 no .
H19 H50 2.6650 no 3_645
H19 H51 2.9721 no 3_645
H20 O9 3.5966 no .
H20 O10 3.0644 no .
H20 N2 2.9774 no .
H20 C48 3.3721 no .
H20 H29 3.5340 no .
H20 H40 2.5335 no .
H20 H60 3.5864 no .
H21 O10 3.5881 no .
H21 N2 3.1838 no .
H21 N8 3.1465 no .
H21 C46 3.5780 no .
H21 H50 3.4455 no 3_645
H22 N8 3.2947 no .
H22 C41 3.5475 no .
H22 C42 3.4115 no .
H22 C53 3.1804 no 1_455
H22 C54 3.0172 no 1_455
H22 H11 2.7650 no 1_455
H22 H32 3.5467 no .
H22 H33 3.5901 no .
H22 H46 3.0712 no 1_455
H22 H47 2.7833 no 1_455
H23 S1 2.9948 no 4_565
H23 C23 3.3183 no 1_455
H23 C24 3.4519 no 1_455
H23 H10 2.6626 no 1_455
H23 H11 2.9407 no 1_455
H23 H32 3.2765 no .
H23 H47 3.2586 no 1_455
H24 S7 3.1264 no 4_565
H24 N1 3.2483 no 4_565
H24 C5 3.4323 no 4_565
H24 H10 3.3664 no 1_455
H24 H32 3.4638 no .
H25 N5 3.1959 no 3_655
H25 C13 3.3802 no 3_655
H25 C21 2.9563 no .
H25 C22 2.9299 no .
H25 C23 3.1636 no .
H25 C24 3.4077 no .
H25 C25 3.4210 no .
H25 C26 3.2073 no .
H25 H8 3.5167 no .
H25 H9 3.3112 no .
H26 S5 2.7758 no 3_655
H26 C9 3.5475 no 3_655
H26 C13 3.3648 no 3_655
H26 H52 3.1457 no .
H26 H58 3.0820 no .
H27 S3 3.3537 no 3_655
H27 O2 3.5366 no .
H27 O3 3.4158 no .
H27 N3 3.5703 no 3_655
H27 N5 3.2960 no 3_655
H27 C7 3.5155 no 3_655
H27 C13 3.5680 no 3_655
H27 C20 3.4390 no .
H27 H8 2.7261 no .
H28 O3 2.9745 no .
H28 O4 3.1296 no .
H28 N9 3.3069 no .
H28 C21 3.1631 no .
H28 C26 3.2378 no .
H28 H8 3.2880 no .
H28 H58 3.1483 no .
H28 H59 3.0346 no .
H28 H60 3.4380 no .
H28 H61 2.9238 no .
H29 O1 3.0288 no .
H29 O6 3.0950 no .
H29 C31 2.9267 no .
H29 C35 3.5868 no .
H29 C36 2.8887 no .
H29 H1 3.3245 no .
H29 H20 3.5340 no .
H29 H56 3.1700 no .
H29 H60 3.0895 no .
H29 H61 3.5313 no .
H30 S3 3.1466 no 3_655
H30 O1 3.5370 no .
H30 C7 3.5790 no 3_655
H30 C17 3.5890 no .
H30 C36 3.5199 no .
H30 H1 2.8530 no .
H31 S6 3.0799 no 4_565
H31 H52 3.2853 no .
H31 H56 3.0144 no .
H32 S6 3.1764 no 4_565
H32 C31 3.4676 no .
H32 C32 3.3812 no .
H32 C33 3.1005 no .
H32 C34 2.9152 no .
H32 C35 3.0373 no .
H32 C36 3.3030 no .
H32 H22 3.5467 no .
H32 H23 3.2765 no .
H32 H24 3.4638 no .
H33 S6 3.3090 no 4_565
H33 N6 3.2166 no 4_565
H33 C14 3.1991 no 4_565
H33 H22 3.5901 no .
H34 N6 3.5215 no 4_565
H34 C28 3.3898 no 3_655
H34 C54 3.5253 no 1_455
H34 H15 3.1737 no 3_655
H34 H16 2.8071 no 3_655
H34 H46 3.1723 no 1_455
H34 H47 2.8642 no 1_455
H34 H64 3.2743 no .
H35 N7 3.4360 no .
H35 N11 3.0015 no .
H35 C69 3.3404 no .
H35 H15 2.8706 no 3_655
H35 H46 2.7542 no 1_455
H36 N1 3.3946 no .
H36 N7 3.3101 no .
H36 C60 3.1687 no 3_655
H36 C61 3.3440 no 3_655
H36 H54 3.1021 no 3_655
H37 N1 2.7168 no .
H37 N2 2.7745 no .
H37 C5 3.0531 no .
H37 C6 3.1131 no .
H38 F2 3.1109 no 3_655
H38 N1 3.2045 no .
H38 C59 3.4940 no 3_655
H38 C60 3.3635 no 3_655
H38 C64 3.5610 no .
H38 H49 2.9443 no .
H38 H54 3.0061 no 3_655
H38 H57 3.1914 no .
H39 N1 3.4999 no .
H39 N2 3.4569 no .
H39 N5 2.7986 no 2_555
H39 C5 3.3546 no .
H39 C6 3.3521 no .
H39 C13 3.4482 no 2_555
H40 O5 3.4383 no .
H40 N2 2.9038 no .
H40 N6 3.5103 no 2_555
H40 C6 3.2779 no .
H40 C29 3.3688 no .
H40 C30 3.2333 no .
H40 H17 2.9987 no .
H40 H19 3.5265 no .
H40 H20 2.5335 no .
H40 H57 3.0022 no .
H41 O5 3.1636 no .
H41 N4 3.1622 no 2_555
H41 N6 3.2262 no 2_555
H41 C8 3.5107 no 2_555
H41 C27 3.3442 no .
H41 C28 3.2657 no .
H41 H13 2.6751 no .
H41 H16 2.8916 no .
H41 H17 3.5234 no .
H41 H57 3.0000 no .
H42 N3 3.0622 no 2_555
H42 N4 3.5481 no 2_555
H42 N5 2.9933 no 2_555
H42 N6 3.2846 no 2_555
H42 C7 3.0766 no 2_555
H42 C8 3.4271 no 2_555
H42 C13 3.5312 no 2_555
H43 N3 2.8545 no 2_555
H43 C7 3.5930 no 2_555
H43 C64 3.3585 no .
H43 H5 2.8058 no 4_664
H43 H49 2.8010 no .
H43 H57 3.2100 no .
H44 N3 2.7426 no 2_555
H44 N4 2.6658 no 2_555
H44 C7 3.0566 no 2_555
H44 C8 3.0088 no 2_555
H44 H13 3.3634 no .
H45 N7 2.9516 no 1_655
H45 C15 3.2306 no 1_655
H45 H4 3.5915 no 4_664
H46 N7 3.0638 no 1_655
H46 C43 3.1212 no 1_655
H46 C44 2.8885 no 1_655
H46 H22 3.0712 no 1_655
H46 H34 3.1723 no 1_655
H46 H35 2.7542 no 1_655
H46 H64 3.1010 no 1_655
H47 S4 3.3054 no 4_665
H47 C33 3.5240 no 1_655
H47 C43 3.1882 no 1_655
H47 H22 2.7833 no 1_655
H47 H23 3.2586 no 1_655
H47 H34 2.8642 no 1_655
H47 H64 3.1032 no 1_655
H48 S1 3.5861 no 4_665
H48 S5 3.2964 no 3_655
H49 F2 3.1888 no 3_655
H49 O10 3.5174 no .
H49 O11 2.5029 no .
H49 O12 3.4063 no .
H49 C47 3.4473 no .
H49 C48 3.5148 no .
H49 C49 3.4727 no .
H49 C50 3.3392 no .
H49 H5 3.4553 no 4_664
H49 H7 3.5726 no 4_664
H49 H38 2.9443 no .
H49 H43 2.8010 no .
H50 O6 3.5782 no 3_655
H50 N8 3.3029 no 3_655
H50 C30 3.4539 no 3_655
H50 C70 3.5900 no 1_655
H50 H19 2.6650 no 3_655
H50 H21 3.4455 no 3_655
H50 H62 3.3840 no 1_655
H50 H63 2.9420 no 1_655
H51 S8 3.0450 no 3_655
H51 N2 2.8129 no 3_655
H51 C6 3.0377 no 3_655
H51 C12 3.4826 no 3_655
H51 C16 3.3499 no 3_655
H51 H19 2.9721 no 3_655
H52 S2 3.4131 no 3_655
H52 O7 3.5397 no .
H52 O8 3.0031 no .
H52 H26 3.1457 no .
H52 H31 3.2853 no .
H53 F3 3.2159 no 3_645
H53 O1 2.9145 no .
H53 O6 2.9015 no .
H53 H3 3.1860 no .
H53 H18 3.0497 no .
H54 N1 2.5163 no 3_645
H54 C22 3.3488 no 2_456
H54 C23 3.4835 no 2_456
H54 H9 2.9493 no 2_456
H54 H10 3.2033 no 2_456
H54 H36 3.1021 no 3_645
H54 H38 3.0061 no 3_645
H55 O3 2.7598 no .
H55 O4 2.7563 no .
H55 N11 3.1881 no 3_645
H55 C21 3.3906 no .
H55 C26 3.3855 no .
H55 H6 3.1496 no .
H55 H15 3.1232 no .
H56 O7 3.3311 no .
H56 O8 2.5189 no .
H56 O9 1.8663 no .
H56 O10 2.4877 no .
H56 O11 3.4003 no .
H56 C39 3.0283 no .
H56 C40 2.8085 no .
H56 C41 2.7300 no .
H56 C46 2.9840 no .
H56 H29 3.1700 no .
H56 H31 3.0144 no .
H57 O7 3.2861 no .
H57 O9 3.2153 no .
H57 O10 2.4646 no .
H57 O11 1.9469 no .
H57 O12 2.5000 no .
H57 C46 3.5014 no .
H57 C47 3.0223 no .
H57 C48 2.8231 no .
H57 C49 2.8408 no .
H57 C50 3.0627 no .
H57 C51 3.5205 no .
H57 H38 3.1914 no .
H57 H40 3.0022 no .
H57 H41 3.0000 no .
H57 H43 3.2100 no .
H58 O7 1.8843 no .
H58 O8 2.5106 no .
H58 O9 3.2960 no .
H58 O11 3.3574 no .
H58 O12 2.4120 no .
H58 C37 2.8587 no .
H58 C38 3.0372 no .
H58 C39 3.5672 no .
H58 C50 3.5846 no .
H58 C51 2.9266 no .
H58 C56 2.7017 no .
H58 H26 3.0820 no .
H58 H28 3.1483 no .
H59 O2 3.4847 no .
H59 O3 2.9242 no .
H59 O4 2.0599 no .
H59 O5 2.0969 no .
H59 O6 3.0038 no .
H59 C21 3.5741 no .
H59 C26 3.2254 no .
H59 C27 2.7688 no .
H59 C28 2.5242 no .
H59 C29 2.9529 no .
H59 C30 3.5080 no .
H59 H13 3.2347 no .
H59 H14 3.5494 no .
H59 H15 2.4111 no .
H59 H16 3.4608 no .
H59 H18 2.8668 no .
H59 H28 3.0346 no .
H60 O1 2.1305 no .
H60 O2 2.8592 no .
H60 O4 3.5825 no .
H60 O5 2.9218 no .
H60 O6 2.0565 no .
H60 C17 3.2234 no .
H60 C18 3.2667 no .
H60 C29 3.1906 no .
H60 C30 3.1441 no .
H60 C31 2.9192 no .
H60 C36 2.9542 no .
H60 H3 3.1646 no .
H60 H18 2.9996 no .
H60 H20 3.5864 no .
H60 H28 3.4380 no .
H60 H29 3.0895 no .
H61 O1 2.9819 no .
H61 O2 1.9472 no .
H61 O3 2.1412 no .
H61 O4 2.9017 no .
H61 O6 3.5742 no .
H61 C17 3.4807 no .
H61 C18 2.9244 no .
H61 C19 2.5727 no .
H61 C20 2.8309 no .
H61 C21 3.2905 no .
H61 C26 3.5844 no .
H61 H3 2.9328 no .
H61 H5 3.4718 no .
H61 H6 2.5756 no .
H61 H8 3.2483 no .
H61 H28 2.9238 no .
H61 H29 3.5313 no .
H62 N4 2.9967 no 4_565
H62 N8 3.1789 no 3_555
H62 C16 3.4450 no 3_555
H62 H12 3.0388 no 3_655
H62 H14 2.9031 no 3_655
H62 H50 3.3840 no 1_455
H63 F3 3.4660 no 1_455
H63 C64 3.5910 no 1_455
H63 C65 3.0120 no 1_455
H63 C66 2.8114 no 1_455
H63 C67 3.2125 no 1_455
H63 H50 2.9420 no 1_455
H64 N4 3.4350 no 4_565
H64 C53 3.0158 no 1_455
H64 C54 3.0097 no 1_455
H64 H14 3.4765 no 3_655
H64 H34 3.2743 no .
H64 H46 3.1010 no 1_455
H64 H47 3.1032 no 1_455

loop_
_geom_hbond_atom_site_label_D
_geom_hbond_atom_site_label_H
_geom_hbond_atom_site_label_A
_geom_hbond_distance_DA
_geom_hbond_distance_DH
_geom_hbond_distance_HA
_geom_hbond_angle_DHA
_geom_hbond_publ_flag
N9 H59 O4 2.837(5) 0.960 2.060 136.8 no
N9 H59 O5 2.876(4) 0.960 2.097 137.1 no
N9 H60 O1 2.921(5) 0.960 2.130 138.7 no
N9 H60 O6 2.891(5) 0.960 2.057 144.3 no
N9 H61 O2 2.745(4) 0.960 1.947 139.1 no
N9 H61 O3 2.893(5) 0.960 2.141 134.2 no
N10 H56 O8 2.934(5) 0.960 2.519 106.1 no
N10 H56 O9 2.823(5) 0.960 1.866 174.0 no
N10 H56 O10 2.871(5) 0.960 2.488 103.7 no
N10 H57 O10 2.871(5) 0.960 2.465 105.2 no
N10 H57 O11 2.900(5) 0.960 1.947 171.7 no
N10 H57 O12 2.826(5) 0.960 2.500 99.8 no
N10 H58 O7 2.841(5) 0.960 1.884 174.5 no
N10 H58 O8 2.934(5) 0.960 2.511 106.7 no
N10 H58 O12 2.826(5) 0.960 2.412 105.6 no

loop_
_geom_torsion_atom_site_label_1
_geom_torsion_atom_site_label_2
_geom_torsion_atom_site_label_3
_geom_torsion_atom_site_label_4
_geom_torsion
_geom_torsion_publ_flag
S1 Ni1 S2 C2 2.72(6) no
S2 Ni1 S1 C1 -2.82(6) no
S1 Ni1 S4 C4 176.52(6) no
S4 Ni1 S1 C1 175.83(6) no
S2 Ni1 S3 C3 -179.23(5) no
S3 Ni1 S2 C2 -178.92(5) no
S3 Ni1 S4 C4 -1.82(6) no
S4 Ni1 S3 C3 2.10(6) no
S5 Ni2 S6 C10 0.09(6) no
S6 Ni2 S5 C9 0.40(6) no
S5 Ni2 S8 C12 178.79(6) no
S8 Ni2 S5 C9 178.87(6) no
S6 Ni2 S7 C11 178.93(5) no
S7 Ni2 S6 C10 179.46(5) no
S7 Ni2 S8 C12 -0.56(6) no
S8 Ni2 S7 C11 0.45(6) no
Ni1 S1 C1 C2 2.4(4) no
Ni1 S1 C1 C5 -175.8(3) no
Ni1 S2 C2 C1 -2.0(3) no
Ni1 S2 C2 C6 174.9(3) no
Ni1 S3 C3 C4 -2.0(3) no
Ni1 S3 C3 C7 176.6(3) no
Ni1 S4 C4 C3 1.1(4) no
Ni1 S4 C4 C8 -177.9(3) no
Ni2 S5 C9 C10 -1.0(3) no
Ni2 S5 C9 C13 177.9(2) no
Ni2 S6 C10 C9 -0.8(3) no
Ni2 S6 C10 C14 179.3(2) no
Ni2 S7 C11 C12 -0.2(4) no
Ni2 S7 C11 C15 179.2(3) no
Ni2 S8 C12 C11 0.6(4) no
Ni2 S8 C12 C16 -178.6(3) no
C17 O1 C36 C31 171.7(3) no
C17 O1 C36 C35 -8.3(6) no
C36 O1 C17 C18 -177.4(3) no
C18 O2 C19 C20 -171.2(3) no
C19 O2 C18 C17 167.9(3) no
C20 O3 C21 C22 7.7(6) no
C20 O3 C21 C26 -172.4(3) no
C21 O3 C20 C19 -173.7(3) no
C26 O4 C27 C28 176.3(3) no
C27 O4 C26 C21 177.3(4) no
C27 O4 C26 C25 -3.5(6) no
C28 O5 C29 C30 -179.0(3) no
C29 O5 C28 C27 178.8(3) no
C30 O6 C31 C32 4.7(6) no
C30 O6 C31 C36 -174.6(3) no
C31 O6 C30 C29 -179.7(3) no
C37 O7 C56 C51 175.5(3) no
C37 O7 C56 C55 -4.3(6) no
C56 O7 C37 C38 -175.7(3) no
C38 O8 C39 C40 178.4(3) no
C39 O8 C38 C37 -178.6(3) no
C40 O9 C41 C42 5.6(6) no
C40 O9 C41 C46 -173.8(4) no
C41 O9 C40 C39 170.8(4) no
C46 O10 C47 C48 -175.0(3) no
C47 O10 C46 C41 -178.6(3) no
C47 O10 C46 C45 2.0(6) no
C48 O11 C49 C50 179.1(3) no
C49 O11 C48 C47 179.7(3) no
C50 O12 C51 C52 -0.2(5) no
C50 O12 C51 C56 -180.0(3) no
C51 O12 C50 C49 177.2(3) no
S1 C1 C2 S2 -0.2(5) no
S1 C1 C2 C6 -177.1(3) no
C5 C1 C2 S2 177.9(4) no
C5 C1 C2 C6 1.0(6) no
S3 C3 C4 S4 0.6(5) no
S3 C3 C4 C8 179.6(3) no
C7 C3 C4 S4 -177.9(4) no
C7 C3 C4 C8 1.1(6) no
S5 C9 C10 S6 1.3(5) no
S5 C9 C10 C14 -178.8(3) no
C13 C9 C10 S6 -177.6(3) no
C13 C9 C10 C14 2.3(6) no
S7 C11 C12 S8 -0.3(6) no
S7 C11 C12 C16 178.9(3) no
C15 C11 C12 S8 -179.7(4) no
C15 C11 C12 C16 -0.5(7) no
O1 C17 C18 O2 63.5(5) no
O2 C19 C20 O3 -61.9(5) no
O3 C21 C22 C23 179.3(4) no
O3 C21 C26 O4 -0.3(6) no
O3 C21 C26 C25 -179.5(4) no
C22 C21 C26 O4 179.7(4) no
C22 C21 C26 C25 0.5(7) no
C26 C21 C22 C23 -0.7(7) no
C21 C22 C23 C24 0.2(8) no
C22 C23 C24 C25 0.4(9) no
C23 C24 C25 C26 -0.5(8) no
C24 C25 C26 O4 -179.0(5) no
C24 C25 C26 C21 0.1(7) no
O4 C27 C28 O5 65.6(5) no
O5 C29 C30 O6 -69.6(4) no
O6 C31 C32 C33 -178.8(4) no
O6 C31 C36 O1 -0.3(6) no
O6 C31 C36 C35 179.7(3) no
C32 C31 C36 O1 -179.6(4) no
C32 C31 C36 C35 0.4(6) no
C36 C31 C32 C33 0.4(6) no
C31 C32 C33 C34 -0.5(7) no
C32 C33 C34 C35 -0.3(8) no
C33 C34 C35 C36 1.2(8) no
C34 C35 C36 O1 178.8(4) no
C34 C35 C36 C31 -1.2(7) no
O7 C37 C38 O8 -66.6(4) no
O8 C39 C40 O9 67.0(5) no
O9 C41 C42 C43 -179.6(4) no
O9 C41 C46 O10 -0.7(6) no
O9 C41 C46 C45 178.6(4) no
C42 C41 C46 O10 179.8(4) no
C42 C41 C46 C45 -0.8(7) no
C46 C41 C42 C43 -0.1(7) no
C41 C42 C43 C44 1.1(7) no
C42 C43 C44 C45 -1.0(8) no
C43 C44 C45 C46 0.0(7) no
C44 C45 C46 O10 -179.8(4) no
C44 C45 C46 C41 0.9(7) no
O10 C47 C48 O11 -66.3(5) no
O11 C49 C50 O12 67.1(4) no
O12 C51 C52 C53 179.6(4) no
O12 C51 C56 O7 1.2(5) no
O12 C51 C56 C55 -179.0(3) no
C52 C51 C56 O7 -178.6(4) no
C52 C51 C56 C55 1.2(6) no
C56 C51 C52 C53 -0.7(6) no
C51 C52 C53 C54 -0.6(7) no
C52 C53 C54 C55 1.4(8) no
C53 C54 C55 C56 -0.8(8) no
C54 C55 C56 O7 179.3(4) no
C54 C55 C56 C51 -0.5(7) no
N9 C57 C58 C59 -179.5(4) no
N9 C57 C62 C61 178.7(4) no
C58 C57 C62 C61 -2.1(8) no
C62 C57 C58 C59 1.4(8) no
C57 C58 C59 F2 -175.7(5) no
C57 C58 C59 C60 0.3(10) no
F2 C59 C60 C61 174.9(7) no
C58 C59 C60 C61 -1.0(11) no
C59 C60 C61 F1 168.3(7) no
C59 C60 C61 C62 0.2(11) no
F1 C61 C62 C57 -168.1(12) no
C60 C61 C62 C57 1.4(10) no
N10 C63 C64 C65 -178.1(4) no
N10 C63 C68 C67 178.4(4) no
C64 C63 C68 C67 -0.6(7) no
C68 C63 C64 C65 1.0(7) no
C63 C64 C65 F3 178.4(5) no
C63 C64 C65 C66 -0.9(9) no
F3 C65 C66 C67 -178.8(6) no
C64 C65 C66 C67 0.5(10) no
C65 C66 C67 C68 -0.1(10) no
C66 C67 C68 C63 0.1(9) no
